data_1575958
loop_
_publ_author_name
'Farooq, Saquib'
'Crochet, Aurelien'
'Kilbinger, Andreas F. M.'

_publ_section_title
;
 Design and synthesis of macrocycles with tuneable diameters and helical
 foldamers with customizable peripheral side chains.
;
_journal_issue 43
_journal_name_full 'Chemical science'
_journal_page_first 20570
_journal_page_last 20579
_journal_paper_doi 10.1039/d5sc04138d
_journal_volume 16
_journal_year 2025
_chemical_formula_moiety 'C115 H138 N10 O30, 7.3[CH3OH]'
_chemical_formula_sum 'C122.3 H167.2 N10 O37.3'
_chemical_formula_weight 2374.25
_space_group_crystal_system monoclinic
_space_group_IT_number 15
_space_group_name_Hall '-I 2ya'
_space_group_name_H-M_alt 'I 1 2/a 1'
_atom_sites_solution_hydrogens geom
_atom_sites_solution_primary dual
_atom_sites_solution_secondary difmap
_audit_creation_date 2024-01-11
_audit_creation_method
;
Olex2 1.5
(compiled 2023.08.24 svn.re1ec1418 for OlexSys, GUI svn.r6817)
;
_audit_update_record
;
2025-02-17 deposited with the CCDC.	2025-09-16 downloaded from the CCDC.
;
_cell_angle_alpha 90
_cell_angle_beta 94.1706(17)
_cell_angle_gamma 90
_cell_formula_units_Z 8
_cell_length_a 28.0174(5)
_cell_length_b 27.1277(7)
_cell_length_c 33.8432(6)
_cell_measurement_reflns_used 23381
_cell_measurement_temperature 199.99(10)
_cell_measurement_theta_max 50.6340
_cell_measurement_theta_min 2.2640
_cell_volume 25654.3(9)
_computing_cell_refinement 'CrysAlisPro 1.171.42.81a (Rigaku OD, 2023)'
_computing_data_collection 'CrysAlisPro 1.171.42.81a (Rigaku OD, 2023)'
_computing_data_reduction 'CrysAlisPro 1.171.42.81a (Rigaku OD, 2023)'
_computing_molecular_graphics 'Olex2 1.5 (Dolomanov et al., 2009)'
_computing_publication_material 'Olex2 1.5 (Dolomanov et al., 2009)'
_computing_structure_refinement 'SHELXL 2019/3 (Sheldrick, 2015)'
_computing_structure_solution 'SHELXT  (Sheldrick, 2015)'
_diffrn_ambient_environment N~2~
_diffrn_ambient_temperature 199.99(10)
_diffrn_detector 'Hybrid Pixel Array Detector'
_diffrn_detector_area_resol_mean 10.0000
_diffrn_detector_type 'HyPix-Arc 150'
_diffrn_measured_fraction_theta_full 0.995
_diffrn_measured_fraction_theta_max 0.995
_diffrn_measurement_details
;
List of Runs (angles in degrees, time in seconds):

  # Type    Start    End  Width  t~exp~   \w     \q     \k     \f   Frames
#--------------------------------------------------------------------------
  1  \w    -15.00  10.00   0.50   40.00    --   29.63 -14.00 151.00   50
  2  \w     14.00  40.00   0.50   40.00    --   29.63  14.00 -37.00   52
  3  \w      6.00  32.00   0.50   40.00    --   30.71  14.00 -37.00   52
  4  \w     49.00  75.00   0.50   40.00    --   30.71  14.00 -37.00   52
  5  \w    -76.00   0.00   0.50   40.00    --  -31.27 -14.00 151.00  152
  6  \w    -19.00   7.00   0.50   40.00    --   -6.00 103.00 155.88   52
  7  \w      1.00  26.00   0.50   40.00    --   10.00  97.00-142.73   50
  8  \w    -19.00  27.00   0.50   40.00    --  -10.00  98.00 100.45   92
  9  \w     16.00  41.00   0.50   40.00    --   18.00  85.00  13.05   50
 10  \w    -58.00 -33.00   0.50   40.00    --  -22.00 -75.00  17.61   50
 11  \w     17.00  42.00   0.50   40.00    --   22.00  90.00  74.40   50
 12  \w    -16.00  18.00   0.50   40.00    --   29.63 -19.00 -90.00   68
 13  \w    -15.00  16.00   0.50   40.00    --   29.63 -19.00  60.00   62
 14  \w     41.00  67.00   0.50   40.00    --   30.17  74.00-103.49   52
 15  \w     34.00  60.00   0.50   40.00    --   30.17  76.00  15.08   52
 16  \w     34.00  59.00   0.50   40.00    --   30.17  76.00 112.70   50
 17  \w     35.00  60.00   0.50   40.00    --   30.17  75.00  42.11   50
 18  \w     38.00  63.00   0.50   40.00    --   30.17  70.00-120.54   50
 19  \w     35.00  60.00   0.50   40.00    --   30.17  75.00  83.88   50
 20  \w     38.00  63.00   0.50   40.00    --   30.17  68.00  96.55   50
 21  \w     47.00  72.00   0.50   40.00    --   30.17  58.00 105.65   50
 22  \w     37.00  62.00   0.50   40.00    --   30.17  75.00  47.04   50
 23  \w    -14.00  22.00   0.50   40.00    --   30.71 -19.00 -60.00   72
 24  \w     -8.00  17.00   0.50   40.00    --   30.71 -14.00 151.00   50
 25  \w    -73.00 -48.00   0.50   40.00    --  -31.27 -58.00  -4.83   50
 26  \w    -72.00 -47.00   0.50   40.00    --  -31.27 -58.00  68.25   50
 27  \w    -18.00  10.00   0.50   40.00    --  -31.27  59.00  -5.02   56
 28  \w    -75.00 -50.00   0.50   40.00    --  -31.27 -53.00  94.82   50
;
_diffrn_measurement_device 'four-circle diffractometer'
_diffrn_measurement_device_type 'XtaLAB Synergy R, DW system, HyPix-Arc 150'
_diffrn_measurement_method '\w scans'
_diffrn_orient_matrix_type 'CrysAlisPro convention (1999,Acta A55,543-557)'
_diffrn_orient_matrix_UB_11 -0.0445384000
_diffrn_orient_matrix_UB_12 -0.0060725000
_diffrn_orient_matrix_UB_13 0.0237222000
_diffrn_orient_matrix_UB_21 -0.0310313000
_diffrn_orient_matrix_UB_22 -0.0086410000
_diffrn_orient_matrix_UB_23 -0.0388322000
_diffrn_orient_matrix_UB_31 0.0096466000
_diffrn_orient_matrix_UB_32 -0.0558050000
_diffrn_orient_matrix_UB_33 0.0034353000
_diffrn_radiation_monochromator mirror
_diffrn_radiation_probe x-ray
_diffrn_radiation_type 'Cu K\a'
_diffrn_radiation_wavelength 1.54184
_diffrn_reflns_av_R_equivalents 0.0243
_diffrn_reflns_av_unetI/netI 0.0232
_diffrn_reflns_Laue_measured_fraction_full 0.995
_diffrn_reflns_Laue_measured_fraction_max 0.995
_diffrn_reflns_limit_h_max 27
_diffrn_reflns_limit_h_min -28
_diffrn_reflns_limit_k_max 26
_diffrn_reflns_limit_k_min -18
_diffrn_reflns_limit_l_max 33
_diffrn_reflns_limit_l_min -30
_diffrn_reflns_number 67912
_diffrn_reflns_point_group_measured_fraction_full 0.995
_diffrn_reflns_point_group_measured_fraction_max 0.995
_diffrn_reflns_theta_full 50.429
_diffrn_reflns_theta_max 50.429
_diffrn_reflns_theta_min 2.270
_diffrn_source 'Rotating-anode X-ray tube'
_diffrn_source_type 'Rigaku (Cu) X-ray Source'
_exptl_absorpt_coefficient_mu 0.754
_exptl_absorpt_correction_T_max 0.952
_exptl_absorpt_correction_T_min 0.895
_exptl_absorpt_correction_type analytical
_exptl_absorpt_process_details
;
CrysAlisPro 1.171.42.81a (Rigaku Oxford Diffraction, 2023)
Analytical numeric absorption correction using a multifaceted crystal
model based on expressions derived by R.C. Clark & J.S. Reid.
(Clark, R. C. & Reid, J. S. (1995). Acta Cryst. A51, 887-897)
Empirical absorption correction using spherical harmonics,
implemented in SCALE3 ABSPACK scaling algorithm.
;
_exptl_crystal_colour 'clear pale colourless'
_exptl_crystal_density_diffrn 1.229
_exptl_crystal_description plate
_exptl_crystal_F_000 10155
_exptl_crystal_size_max 0.231
_exptl_crystal_size_mid 0.191
_exptl_crystal_size_min 0.102
_refine_diff_density_max 0.563
_refine_diff_density_min -0.694
_refine_diff_density_rms 0.083
_refine_ls_extinction_method none
_refine_ls_goodness_of_fit_ref 1.608
_refine_ls_hydrogen_treatment constr
_refine_ls_matrix_type full
_refine_ls_number_parameters 1607
_refine_ls_number_reflns 13355
_refine_ls_number_restraints 2464
_refine_ls_restrained_S_all 1.628
_refine_ls_R_factor_all 0.1810
_refine_ls_R_factor_gt 0.1400
_refine_ls_shift/su_max 0.000
_refine_ls_shift/su_mean 0.000
_refine_ls_structure_factor_coef Fsqd
_refine_ls_weighting_details 'w=1/[\s^2^(Fo^2^)+(0.2000P)^2^] where P=(Fo^2^+2Fc^2^)/3'
_refine_ls_weighting_scheme calc
_refine_ls_wR_factor_gt 0.3976
_refine_ls_wR_factor_ref 0.4299
_reflns_Friedel_coverage 0.000
_reflns_number_gt 7473
_reflns_number_total 13355
_reflns_threshold_expression 'I > 2\s(I)'
_cod_data_source_file d5sc04138d2.cif
_cod_data_source_block sl-754-pentamer-d
_cod_depositor_comments 'Adding full bibliography for 1575958--1575961.cif.'
_cod_original_formula_sum 'C122.30 H167.20 N10 O37.30'
_cod_database_code 1575958
_shelx_shelxl_version_number 2019/3
_chemical_oxdiff_formula 'C115 H140 N10 O30'
_shelx_space_group_comment
;
The symmetry employed for this shelxl refinement is uniquely defined
by the following loop, which should always be used as a source of
symmetry information in preference to the above space-group names.
They are only intended as comments.
;
_shelx_estimated_absorpt_t_max 0.927
_shelx_estimated_absorpt_t_min 0.845
_olex2_refinement_description
;
1. Fixed Uiso
 At 1.2 times of:
  All C(H) groups, All C(H,H) groups, All C(H,H,H,H) groups, All N(H) groups
 At 1.5 times of:
  All C(H,H,H) groups
2. Restrained distances
 C105-C102 = C106-C102
 1.54 with sigma of 0.02
 O1-C3 = O8-C22
 1.43 with sigma of 0.02
 C79-C82
 1.54 with sigma of 0.02
 C130-C135
 1.54 with sigma of 0.02
 C104-C117
 1.54 with sigma of 0.02
 C98-C104 = C117-C104 = C118-C117 = C91-C90 = C98-C91
 1.54 with sigma of 0.02
 C107-C112
 1.54 with sigma of 0.02
 C112-C127
 1.54 with sigma of 0.02
 C127-C139
 1.54 with sigma of 0.02
 C107-C103
 1.54 with sigma of 0.02
 C133-C130
 2.5 with sigma of 0.02
 C97-C140
 1.54 with sigma of 0.02
 C97-C96 = C149-C148
 1.54 with sigma of 0.02
 C93-C92 = C93-C120 = C125-C120 = C125-C121 = C128-C121
 1.54 with sigma of 0.02
 C125-C128
 2.5 with sigma of 0.02
 C121-C120
 2.5 with sigma of 0.02
 C125-C93
 2.5 with sigma of 0.02
 C92-C120
 2.5 with sigma of 0.02
 C109-C101 = C145-C109 = C145-C126 = C129-C126
 1.54 with sigma of 0.02
 C129-C144
 1.54 with sigma of 0.02
 C145-C101
 2.5 with sigma of 0.02
 C109-C126
 2.5 with sigma of 0.02
 C145-C129
 2.5 with sigma of 0.02
 C126-C144
 2.5 with sigma of 0.02
 C140-C105
 1.54 with sigma of 0.02
 C97-C105
 2.5 with sigma of 0.02
 C105-C106
 2.5 with sigma of 0.02
 C140-C102
 2.5 with sigma of 0.02
 C91-C90
 1.54 with sigma of 0.02
 C91-C90 = C90-C103
 1.54 with sigma of 0.02
 O19-C90
 1.43 with sigma of 0.02
 C89-C88 = C89-C116 = C116-C111 = C113-C111 = C113-C110
 1.54 with sigma of 0.02
 C88-C116
 2.5 with sigma of 0.02
 C89-C111
 2.5 with sigma of 0.02
 C116-C113
 2.5 with sigma of 0.02
 C111-C110
 2.5 with sigma of 0.02
 C113-C116
 2.5 with sigma of 0.02
 C111-C89
 2.5 with sigma of 0.02
 C116-C88
 2.5 with sigma of 0.02
 C75-C71
 1.5 with sigma of 0.02
 O26-C73 \\sim O19-C54 \\sim O14-C37 \\sim O8-C22 \\sim O1-C3
 with sigma of 0.02
 O5-C16 \\sim O4-C15 \\sim O2-C7 \\sim O29-C83 \\sim O29-C84 \\sim O28-C86
\\sim O28-C85 \\sim O7-C32 ~
 O10-C31 \\sim O11-C33 \\sim O13-C41 \\sim O16-C49 \\sim O17-C50 \\sim O20-C58
\\sim O22-C66 \\sim O23-C67
 \\sim O25-C87
 with sigma of 0.02
 C95-C94 \\sim C138-C137 \\sim C95-C100 \\sim C137-C134 \\sim C119-C100 \\sim
C134-C133 \\sim C132-
 C119 \\sim C135-C133 \\sim C132-C131
 with sigma of 0.02
 O1-C138 \\sim O1-C94
 with sigma of 0.02
3. Uiso/Uaniso restraints and constraints
C1 \\sim C2 \\sim C3 \\sim C4 \\sim C5 \\sim C6 \\sim C7 \\sim C8 \\sim C9
\\sim C10 \\sim C11 \\sim C12 \\sim C13 \\sim C14 \\sim C15 \\sim C16 \\sim C17
\\sim C18 \\sim C19 \\sim C20 \\sim C21 \\sim C22 \\sim C23 \\sim C24 \\sim C25
\\sim C26 \\sim C27 \\sim C28 \\sim C29 \\sim C30 \\sim C31 \\sim C32 \\sim C33
\\sim C34 \\sim C35 \\sim C36 \\sim C37 \\sim C38 \\sim C39 \\sim C40 \\sim C41
\\sim C42 \\sim C43 \\sim C44 \\sim C45 \\sim C46 \\sim C47 \\sim C48 \\sim C49
\\sim C50 \\sim C51 \\sim C52 \\sim C53 \\sim C54 \\sim C55 \\sim C56 \\sim C57
\\sim C58 \\sim C59 \\sim C60 \\sim C61 \\sim C62 \\sim C63 \\sim C64 \\sim C65
\\sim C66 \\sim C67 \\sim C68 \\sim C69 \\sim C70 \\sim C71 \\sim C72 \\sim C73
\\sim C74 \\sim C75 \\sim C76 \\sim C77 \\sim C78 \\sim C79 \\sim C80 \\sim C81
\\sim C82 \\sim C83: within 2A with sigma of 0.02 and sigma for terminal atoms
of 0.04 within 2A
C1 \\sim C2 \\sim C3 \\sim C4 \\sim C5 \\sim C6 \\sim C7 \\sim C8 \\sim C9
\\sim C10 \\sim C11 \\sim C12 \\sim C13 \\sim C14 \\sim C15 \\sim C16 \\sim C17
\\sim C18 \\sim C19 \\sim C20 \\sim C21 \\sim C22 \\sim C23 \\sim C24 \\sim C25
\\sim C26 \\sim C27 \\sim C28 \\sim C29 \\sim C30 \\sim C31 \\sim C32 \\sim C33
\\sim C34 \\sim C35 \\sim C36 \\sim C37 \\sim C38 \\sim C39 \\sim C40 \\sim C41
\\sim C42 \\sim C43 \\sim C44 \\sim C45 \\sim C46 \\sim C47 \\sim C48 \\sim C49
\\sim C50 \\sim C51 \\sim C52 \\sim C53 \\sim C54 \\sim C55 \\sim C56 \\sim C57
\\sim C58 \\sim C59 \\sim C60 \\sim C61 \\sim C62 \\sim C63 \\sim C64 \\sim C65
\\sim C66 \\sim C67 \\sim C68 \\sim C69 \\sim C70 \\sim C71 \\sim C72 \\sim C73
\\sim C74 \\sim C75 \\sim C76 \\sim C77 \\sim C78 \\sim C79 \\sim C80 \\sim C81
\\sim C82 \\sim C83 \\sim C84 \\sim C85 \\sim C86 \\sim C87: within 2A with
sigma of 0.01 and sigma for terminal atoms of 0.02 within 2A
C144 \\sim C129 \\sim C126 \\sim C145 \\sim C109 \\sim C101 \\sim C92 \\sim C93
\\sim C120 \\sim C125 \\sim C121 \\sim C128 \\sim C103 \\sim C107 \\sim C112
\\sim C127 \\sim C139 \\sim C118 \\sim C117 \\sim C104 \\sim C98 \\sim C91
\\sim C90 \\sim C138 \\sim O1 \\sim C94 \\sim C95 \\sim C137 \\sim C100 \\sim
C134 \\sim C119 \\sim C132 \\sim C133 \\sim C131 \\sim C130 \\sim C135 \\sim
C96 \\sim C97 \\sim C148 \\sim C149 \\sim C140 \\sim C105 \\sim C102 \\sim
C106: within 2A with sigma of 0.01 and sigma for terminal atoms of 0.02 within
2A
O1: within 2A with sigma of 0.01 and sigma for terminal atoms of 0.02 within 2A
O14 \\sim C88 \\sim C89 \\sim C116 \\sim C111 \\sim C113 \\sim C110: within 2A
with sigma of 0.02 and sigma for terminal atoms of 0.04 within 2A
Uanis(O12) \\sim Ueq, Uanis(O26) \\sim Ueq, Uanis(C32) \\sim Ueq: with sigma of
0.01 and sigma for terminal atoms of 0.02
Uanis(O12) \\sim Ueq: with sigma of 0.005 and sigma for terminal atoms of 0.01
Uanis(O9) \\sim Ueq: with sigma of 0.01 and sigma for terminal atoms of 0.02
Uanis(C33) \\sim Ueq: with sigma of 0.01 and sigma for terminal atoms of 0.02
4. Rigid body (RIGU) restrains
 All non-hydrogen atoms
 with sigma for 1-2 distances of 0.001 and sigma for 1-3 distances of 0.001
5. Others
 Sof(C84)=Sof(H84A)=Sof(H84B)=Sof(H84C)=Sof(C85)=Sof(H85A)=Sof(H85B)=Sof(H85C)=
 1-FVAR(1)
 Sof(C83)=Sof(H83A)=Sof(H83B)=Sof(H83C)=Sof(C86)=Sof(H86A)=Sof(H86B)=Sof(H86C)=
 FVAR(1)
 Sof(C130)=Sof(H13A)=Sof(H13B)=Sof(H13C)=Sof(C133)=Sof(H13I)=Sof(H13J)=
 Sof(C134)=Sof(H13K)=Sof(H13L)=Sof(C135)=Sof(H13M)=Sof(H13N)=Sof(C137)=
 Sof(H13O)=Sof(H13P)=Sof(C138)=Sof(H13Q)=Sof(H13R)=1-FVAR(2)
 Sof(C94)=Sof(H94A)=Sof(H94B)=Sof(C95)=Sof(H95A)=Sof(H95B)=Sof(C100)=Sof(H10A)=
 Sof(H10B)=Sof(C119)=Sof(H11Q)=Sof(H11R)=Sof(C131)=Sof(H13D)=Sof(H13E)=
 Sof(H13F)=Sof(C132)=Sof(H13G)=Sof(H13H)=FVAR(2)
 Sof(H90C)=Sof(H90D)=Sof(C103)=Sof(H10E)=Sof(H10F)=Sof(C107)=Sof(H10I)=
 Sof(H10J)=Sof(C112)=Sof(H11F)=Sof(H11G)=Sof(C127)=Sof(H12I)=Sof(H12J)=
 Sof(C139)=Sof(H13S)=Sof(H13T)=Sof(H13U)=1-FVAR(3)
 Sof(H90A)=Sof(H90B)=Sof(C91)=Sof(H91A)=Sof(H91B)=Sof(C98)=Sof(H98A)=Sof(H98B)=
 Sof(C104)=Sof(H10G)=Sof(H10H)=Sof(C117)=Sof(H11L)=Sof(H11M)=Sof(C118)=
 Sof(H11N)=Sof(H11O)=Sof(H11P)=FVAR(3)
 Sof(C148)=Sof(H14F)=Sof(H14G)=Sof(C149)=Sof(H14H)=Sof(H14I)=1-FVAR(4)
 Sof(C96)=Sof(H96A)=Sof(H96B)=Sof(C97)=Sof(H97A)=Sof(H97B)=FVAR(4)
 Sof(C92)=Sof(H92A)=Sof(H92B)=Sof(C93)=Sof(H93A)=Sof(H93B)=Sof(C120)=Sof(H12A)=
 Sof(H12B)=Sof(C121)=Sof(H12C)=Sof(H12D)=Sof(C125)=Sof(H12E)=Sof(H12F)=
 Sof(C128)=Sof(H12K)=Sof(H12L)=Sof(H12M)=1-FVAR(5)
 Sof(C101)=Sof(H10C)=Sof(H10D)=Sof(C109)=Sof(H10K)=Sof(H10L)=Sof(C126)=
 Sof(H12G)=Sof(H12H)=Sof(C129)=Sof(H12N)=Sof(H12O)=Sof(C144)=Sof(H14A)=
 Sof(H14B)=Sof(H14C)=Sof(C145)=Sof(H14D)=Sof(H14E)=FVAR(5)
6.a Secondary CH2 refined with riding coordinates:
 C88(H88A,H88B), C89(H89A,H89B), C90(H90A,H90B), C90(H90C,H90D), C91(H91A,
 H91B), C92(H92A,H92B), C93(H93A,H93B), C94(H94A,H94B), C95(H95A,H95B),
 C96(H96A,H96B), C97(H97A,H97B), C98(H98A,H98B), C100(H10A,H10B), C101(H10C,
 H10D), C103(H10E,H10F), C104(H10G,H10H), C107(H10I,H10J), C109(H10K,H10L),
 C111(H11D,H11E), C112(H11F,H11G), C113(H11H,H11I), C116(H11J,H11K), C117(H11L,
 H11M), C119(H11Q,H11R), C120(H12A,H12B), C121(H12C,H12D), C125(H12E,H12F),
 C126(H12G,H12H), C127(H12I,H12J), C129(H12N,H12O), C132(H13G,H13H), C133(H13I,
 H13J), C134(H13K,H13L), C135(H13M,H13N), C137(H13O,H13P), C138(H13Q,H13R),
 C145(H14D,H14E), C148(H14F,H14G), C149(H14H,H14I), C102(H10M,H10N), C105(H10R,
 H10S)
6.b Me refined with riding coordinates:
 C110(H11A,H11B,H11C), C118(H11N,H11O,H11P), C128(H12K,H12L,H12M), C130(H13A,
 H13B,H13C), C131(H13D,H13E,H13F), C139(H13S,H13T,H13U), C144(H14A,H14B,H14C),
 C106(H10O,H10P,H10Q)
6.c Aromatic/amide H refined with riding coordinates:
 N1(H1), N2(H2), N3(H3), N4(H4), N5(H5), N6(H6), N7(H7), N8(H8), N9(H9),
 N10(H10), C2(H2A), C4(H4A), C13(H13), C14(H14), C21(H21), C23(H23), C29(H29),
 C30(H30), C36(H36), C38(H38), C44(H44), C45(H45), C53(H53), C55(H55), C64(H64),
  C65(H65), C72(H72), C74(H74), C77(H77), C78(H78)
6.d Idealised Me refined as rotating group:
 C7(H7A,H7B,H7C), C15(H15A,H15B,H15C), C16(H16A,H16B,H16C), C31(H31A,H31B,
 H31C), C32(H32A,H32B,H32C), C33(H33A,H33B,H33C), C41(H41A,H41B,H41C), C49(H49A,
 H49B,H49C), C50(H50A,H50B,H50C), C58(H58A,H58B,H58C), C66(H66A,H66B,H66C),
 C67(H67A,H67B,H67C), C83(H83A,H83B,H83C), C84(H84A,H84B,H84C), C85(H85A,H85B,
 H85C), C86(H86A,H86B,H86C), C87(H87A,H87B,H87C)
;
_smtbx_masks_special_details
;
A solvent mask was calculated and 1036 electrons were 
found in a volume of 4860\%A^3^ in 1 void per unit cell. 
This is consistent with the presence of 
7.3[CH3OH] per Asymmetric Unit 
which account for 1051 electrons 
per unit cell.
;
_smtbx_masks_void_probe_radius 1.2
_smtbx_masks_void_truncation_radius 1.2
_olex2_submission_special_instructions 'No special instructions were received'
_oxdiff_exptl_absorpt_empirical_details
;
Empirical correction (ABSPACK) includes:
- Absorption correction using spherical harmonics
- Frame scaling
- Detector area scaling
- B-factor correction
;
_oxdiff_exptl_absorpt_empirical_full_max 2.017
_oxdiff_exptl_absorpt_empirical_full_min 0.583

loop_
_space_group_symop_operation_xyz
'x, y, z'
'-x+1/2, y, -z'
'x+1/2, y+1/2, z+1/2'
'-x+1, y+1/2, -z+1/2'
'-x, -y, -z'
'x-1/2, -y, z'
'-x+1/2, -y+1/2, -z+1/2'
'x, -y+1/2, z+1/2'

loop_
_atom_site_label
_atom_site_type_symbol
_atom_site_fract_x
_atom_site_fract_y
_atom_site_fract_z
_atom_site_U_iso_or_equiv
_atom_site_adp_type
_atom_site_occupancy
_atom_site_site_symmetry_order
_atom_site_calc_flag
_atom_site_refinement_flags_posn
_atom_site_refinement_flags_adp
_atom_site_refinement_flags_occupancy
_atom_site_disorder_assembly
_atom_site_disorder_group
O1 O 0.5844(3) 0.6804(3) 0.66844(17) 0.181(2) Uani 1 1 d D U . . .
O2 O 0.49520(19) 0.7150(2) 0.51855(14) 0.1375(17) Uani 1 1 d D . . . .
O3 O 0.4840(2) 0.8180(3) 0.61121(19) 0.166(2) Uani 1 1 d . . . . .
O4 O 0.46846(19) 0.8270(2) 0.46739(15) 0.1388(17) Uani 1 1 d D . . . .
O5 O 0.44560(18) 0.9213(2) 0.43643(15) 0.1303(16) Uani 1 1 d D . . . .
O6 O 0.43892(19) 1.0378(2) 0.51861(18) 0.1476(19) Uani 1 1 d . . . . .
O7 O 0.4138(2) 1.0242(2) 0.37589(17) 0.1477(19) Uani 1 1 d D . . . .
O8 O 0.3932(2) 1.1920(2) 0.4649(2) 0.165(2) Uani 1 1 d D . . . .
O9 O 0.3798(4) 1.1633(3) 0.3224(3) 0.243(4) Uani 1 1 d . U . . .
O10 O 0.3858(4) 0.9980(3) 0.2743(2) 0.212(3) Uani 1 1 d D . . . .
O11 O 0.3648(4) 0.9839(3) 0.1939(2) 0.212(3) Uani 1 1 d D . . . .
O12 O 0.3208(4) 1.1096(4) 0.1282(3) 0.244(4) Uani 1 1 d . U . . .
O13 O 0.32200(19) 0.9378(2) 0.09780(16) 0.1395(17) Uani 1 1 d D . . . .
O14 O 0.3189(3) 1.0921(3) -0.0082(3) 0.212(3) Uani 1 1 d D U . . .
O15 O 0.2983(2) 0.9106(2) -0.02606(16) 0.1506(19) Uani 1 1 d . . . . .
O16 O 0.32927(18) 0.8071(2) 0.08796(14) 0.1386(17) Uani 1 1 d D . . . .
O17 O 0.32743(16) 0.7065(2) 0.07198(13) 0.1258(15) Uani 1 1 d D . . . .
O18 O 0.2935(2) 0.6620(2) -0.04759(15) 0.160(2) Uani 1 1 d . . . . .
O19 O 0.28893(19) 0.4937(3) -0.07139(14) 0.1415(18) Uani 1 1 d D . . . .
O20 O 0.34163(16) 0.57750(19) 0.07421(12) 0.1173(15) Uani 1 1 d D . . . .
O21 O 0.34246(18) 0.4203(2) 0.05979(16) 0.1375(17) Uani 1 1 d . . . . .
O22 O 0.3915(3) 0.5295(3) 0.16478(19) 0.173(2) Uani 1 1 d D . . . .
O23 O 0.4419(2) 0.4847(2) 0.22865(16) 0.1502(19) Uani 1 1 d D . . . .
O24 O 0.4931(3) 0.3374(3) 0.2126(2) 0.208(3) Uani 1 1 d . . . . .
O25 O 0.50017(18) 0.4514(2) 0.32330(14) 0.1258(15) Uani 1 1 d D . . . .
O26 O 0.6023(3) 0.2768(3) 0.3167(2) 0.207(3) Uani 1 1 d D U . . .
O27 O 0.57540(18) 0.3890(2) 0.42461(14) 0.1314(17) Uani 1 1 d . . . . .
O28 O 0.5186(2) 0.5516(2) 0.39104(15) 0.152(2) Uani 1 1 d D . . . .
O29 O 0.5192(3) 0.6177(2) 0.45552(17) 0.160(2) Uani 1 1 d D . . . .
O30 O 0.5678(2) 0.5635(2) 0.56894(16) 0.156(2) Uani 1 1 d . . . . .
N1 N 0.4849(2) 0.8112(3) 0.5451(2) 0.142(2) Uani 1 1 d . . . . .
H1 H 0.488770 0.790007 0.525924 0.170 Uiso 1 1 calc R U . . .
N2 N 0.4253(2) 1.0178(3) 0.4536(2) 0.1296(17) Uani 1 1 d . . . . .
H2 H 0.425269 0.993139 0.436690 0.156 Uiso 1 1 calc R U . . .
N3 N 0.3798(3) 1.0845(3) 0.3116(2) 0.167(3) Uani 1 1 d . . . . .
H3 H 0.386238 1.055843 0.322930 0.200 Uiso 1 1 calc R U . . .
N4 N 0.3366(3) 1.0297(3) 0.1246(2) 0.167(3) Uani 1 1 d . . . . .
H4 H 0.345247 1.003001 0.138118 0.200 Uiso 1 1 calc R U . . .
N5 N 0.3196(2) 0.8761(3) 0.0323(2) 0.1356(19) Uani 1 1 d . . . . .
H5 H 0.327256 0.881806 0.057584 0.163 Uiso 1 1 calc R U . . .
N6 N 0.3200(2) 0.6358(3) 0.01246(17) 0.1263(18) Uani 1 1 d . . . . .
H6 H 0.330624 0.645439 0.036337 0.152 Uiso 1 1 calc R U . . .
N7 N 0.3701(2) 0.4830(3) 0.09820(17) 0.1315(19) Uani 1 1 d . . . . .
H7 H 0.370919 0.515085 0.101808 0.158 Uiso 1 1 calc R U . . .
N8 N 0.4926(2) 0.4001(3) 0.25560(18) 0.138(2) Uani 1 1 d . . . . .
H8 H 0.482550 0.430250 0.259748 0.166 Uiso 1 1 calc R U . . .
N9 N 0.5472(2) 0.4595(3) 0.39923(19) 0.136(2) Uani 1 1 d . . . . .
H9 H 0.537072 0.474022 0.376925 0.163 Uiso 1 1 calc R U . . .
N10 N 0.5413(3) 0.6301(3) 0.5359(2) 0.141(2) Uani 1 1 d . . . . .
H10 H 0.531353 0.641138 0.512219 0.169 Uiso 1 1 calc R U . . .
C1 C 0.5148(3) 0.7446(4) 0.5869(3) 0.1445(19) Uani 1 1 d . U . . .
C2 C 0.5374(3) 0.7350(4) 0.6247(3) 0.148(2) Uani 1 1 d . U . . .
H2A H 0.536222 0.758466 0.645445 0.178 Uiso 1 1 calc R U . . .
C3 C 0.5615(3) 0.6907(4) 0.6312(2) 0.149(2) Uani 1 1 d D U . . .
C4 C 0.5646(3) 0.6569(4) 0.6039(2) 0.138(2) Uani 1 1 d . U . . .
H4A H 0.582842 0.627980 0.609846 0.166 Uiso 1 1 calc R U . . .
C5 C 0.5409(3) 0.6629(4) 0.5652(2) 0.1302(19) Uani 1 1 d . U . . .
C6 C 0.5168(3) 0.7090(4) 0.5580(2) 0.1292(18) Uani 1 1 d . U . . .
C7 C 0.4454(3) 0.7000(4) 0.5147(3) 0.162(4) Uani 1 1 d D . . . .
H7A H 0.431183 0.709363 0.488498 0.244 Uiso 1 1 calc R U . . .
H7B H 0.428076 0.716311 0.535198 0.244 Uiso 1 1 calc R U . . .
H7C H 0.443319 0.664171 0.517924 0.244 Uiso 1 1 calc R U . . .
C8 C 0.4930(3) 0.7937(4) 0.5832(3) 0.147(2) Uani 1 1 d . U . . .
C9 C 0.4711(3) 0.8590(4) 0.5337(2) 0.1236(18) Uani 1 1 d . U . . .
C10 C 0.4623(3) 0.8660(4) 0.4919(2) 0.1237(18) Uani 1 1 d . U . . .
C11 C 0.4518(3) 0.9130(4) 0.4776(2) 0.1213(17) Uani 1 1 d . U . . .
C12 C 0.4462(2) 0.9534(4) 0.5028(2) 0.1248(17) Uani 1 1 d . U . . .
C13 C 0.4529(3) 0.9425(4) 0.5427(3) 0.1328(19) Uani 1 1 d . U . . .
H13 H 0.448241 0.968547 0.560752 0.159 Uiso 1 1 calc R U . . .
C14 C 0.4658(3) 0.8965(4) 0.5589(3) 0.134(2) Uani 1 1 d . U . . .
H14 H 0.470719 0.891958 0.586768 0.161 Uiso 1 1 calc R U . . .
C15 C 0.4226(3) 0.8128(4) 0.4458(3) 0.190(4) Uani 1 1 d D . . . .
H15A H 0.428828 0.790138 0.424257 0.286 Uiso 1 1 calc R U . . .
H15B H 0.406502 0.842399 0.434803 0.286 Uiso 1 1 calc R U . . .
H15C H 0.402021 0.796601 0.464108 0.286 Uiso 1 1 calc R U . . .
C16 C 0.4849(3) 0.9118(4) 0.4133(3) 0.180(4) Uani 1 1 d D . . . .
H16A H 0.474012 0.912732 0.385087 0.271 Uiso 1 1 calc R U . . .
H16B H 0.498248 0.879236 0.419932 0.271 Uiso 1 1 calc R U . . .
H16C H 0.509571 0.937018 0.418772 0.271 Uiso 1 1 calc R U . . .
C17 C 0.4364(3) 1.0070(4) 0.4931(3) 0.1283(19) Uani 1 1 d . U . . .
C18 C 0.4145(3) 1.0632(4) 0.4388(3) 0.1279(18) Uani 1 1 d . U . . .
C19 C 0.4068(3) 1.0680(4) 0.3969(3) 0.1352(19) Uani 1 1 d . U . . .
C20 C 0.3941(4) 1.1130(4) 0.3795(3) 0.151(2) Uani 1 1 d . U . . .
C21 C 0.3904(3) 1.1539(4) 0.4027(3) 0.150(2) Uani 1 1 d . U . . .
H21 H 0.382881 1.185123 0.391092 0.180 Uiso 1 1 calc R U . . .
C22 C 0.3978(3) 1.1492(4) 0.4424(3) 0.144(2) Uani 1 1 d D U . . .
C23 C 0.4083(3) 1.1049(3) 0.4629(3) 0.134(2) Uani 1 1 d . U . . .
H23 H 0.410995 1.103184 0.491012 0.161 Uiso 1 1 calc R U . . .
C24 C 0.3835(4) 1.1202(5) 0.3354(4) 0.168(3) Uani 1 1 d . U . . .
C25 C 0.3676(4) 1.0808(4) 0.2713(3) 0.172(3) Uani 1 1 d . U . . .
C26 C 0.3695(4) 1.0360(4) 0.2513(3) 0.165(3) Uani 1 1 d . U . . .
C27 C 0.3597(4) 1.0308(4) 0.2110(3) 0.165(3) Uani 1 1 d . U . . .
C28 C 0.3453(5) 1.0705(5) 0.1886(4) 0.186(3) Uani 1 1 d . U . . .
C29 C 0.3421(4) 1.1155(5) 0.2077(4) 0.196(3) Uani 1 1 d . U . . .
H29 H 0.333930 1.143727 0.192078 0.235 Uiso 1 1 calc R U . . .
C30 C 0.3502(5) 1.1214(4) 0.2482(4) 0.191(3) Uani 1 1 d . U . . .
H30 H 0.344112 1.152104 0.260360 0.229 Uiso 1 1 calc R U . . .
C31 C 0.4371(6) 0.9865(6) 0.2680(5) 0.295(8) Uani 1 1 d D . . . .
H31A H 0.438503 0.961003 0.247626 0.443 Uiso 1 1 calc R U . . .
H31B H 0.453294 0.974624 0.292876 0.443 Uiso 1 1 calc R U . . .
H31C H 0.453144 1.016375 0.259460 0.443 Uiso 1 1 calc R U . . .
C32 C 0.4640(4) 1.0197(6) 0.3656(4) 0.241(6) Uani 1 1 d D U . . .
H32A H 0.470201 0.985767 0.357514 0.362 Uiso 1 1 calc R U . . .
H32B H 0.485543 1.028241 0.388711 0.362 Uiso 1 1 calc R U . . .
H32C H 0.469590 1.042211 0.343738 0.362 Uiso 1 1 calc R U . . .
C33 C 0.3458(6) 0.9404(5) 0.2091(4) 0.252(6) Uani 1 1 d D U . . .
H33A H 0.328711 0.921929 0.187586 0.379 Uiso 1 1 calc R U . . .
H33B H 0.323517 0.948877 0.229119 0.379 Uiso 1 1 calc R U . . .
H33C H 0.371821 0.920159 0.221279 0.379 Uiso 1 1 calc R U . . .
C34 C 0.3339(5) 1.0695(5) 0.1465(4) 0.201(4) Uani 1 1 d . U . . .
C35 C 0.3277(3) 1.0216(4) 0.0819(3) 0.152(2) Uani 1 1 d . U . . .
C36 C 0.3265(3) 1.0625(4) 0.0569(3) 0.164(2) Uani 1 1 d . U . . .
H36 H 0.330726 1.095219 0.066575 0.196 Uiso 1 1 calc R U . . .
C37 C 0.3184(3) 1.0517(4) 0.0157(3) 0.157(2) Uani 1 1 d D U . . .
C38 C 0.3133(3) 1.0042(4) 0.0022(3) 0.145(2) Uani 1 1 d . U . . .
H38 H 0.308927 0.998190 -0.025432 0.174 Uiso 1 1 calc R U . . .
C39 C 0.3146(3) 0.9634(4) 0.0294(3) 0.1354(18) Uani 1 1 d . U . . .
C40 C 0.3209(3) 0.9736(4) 0.0688(3) 0.1357(19) Uani 1 1 d . U . . .
C41 C 0.2754(3) 0.9289(4) 0.1127(3) 0.163(3) Uani 1 1 d D . . . .
H41A H 0.253278 0.916730 0.091151 0.244 Uiso 1 1 calc R U . . .
H41B H 0.263070 0.959646 0.123162 0.244 Uiso 1 1 calc R U . . .
H41C H 0.278557 0.904183 0.133895 0.244 Uiso 1 1 calc R U . . .
C42 C 0.3109(3) 0.9146(4) 0.0095(3) 0.131(2) Uani 1 1 d . U . . .
C43 C 0.3177(2) 0.8245(4) 0.0196(2) 0.1227(18) Uani 1 1 d . U . . .
C44 C 0.3107(2) 0.8089(3) -0.0181(2) 0.1217(18) Uani 1 1 d . U . . .
H44 H 0.307966 0.832410 -0.038969 0.146 Uiso 1 1 calc R U . . .
C45 C 0.3074(2) 0.7588(3) -0.0271(2) 0.1218(18) Uani 1 1 d . U . . .
H45 H 0.300634 0.748978 -0.053914 0.146 Uiso 1 1 calc R U . . .
C46 C 0.3137(2) 0.7229(3) 0.0020(2) 0.1167(16) Uani 1 1 d . U . . .
C47 C 0.3223(2) 0.7396(3) 0.0413(2) 0.1143(16) Uani 1 1 d . U . . .
C48 C 0.3217(2) 0.7908(3) 0.0499(2) 0.1134(16) Uani 1 1 d . U . . .
C49 C 0.2886(3) 0.7986(4) 0.1112(2) 0.172(4) Uani 1 1 d D . . . .
H49A H 0.261752 0.819254 0.101122 0.259 Uiso 1 1 calc R U . . .
H49B H 0.297348 0.807044 0.138993 0.259 Uiso 1 1 calc R U . . .
H49C H 0.279343 0.763831 0.109356 0.259 Uiso 1 1 calc R U . . .
C50 C 0.3752(3) 0.7072(4) 0.0939(2) 0.158(4) Uani 1 1 d D . . . .
H50A H 0.398851 0.720614 0.076800 0.238 Uiso 1 1 calc R U . . .
H50B H 0.384358 0.673574 0.101833 0.238 Uiso 1 1 calc R U . . .
H50C H 0.374077 0.727917 0.117538 0.238 Uiso 1 1 calc R U . . .
C51 C 0.3090(3) 0.6698(4) -0.0127(2) 0.129(2) Uani 1 1 d . U . . .
C52 C 0.3169(2) 0.5826(3) 0.0058(2) 0.1147(17) Uani 1 1 d . U . . .
C53 C 0.3045(2) 0.5611(3) -0.0309(2) 0.1158(18) Uani 1 1 d . U . . .
H53 H 0.297504 0.581245 -0.053512 0.139 Uiso 1 1 calc R U . . .
C54 C 0.3023(2) 0.5109(3) -0.0343(2) 0.1135(17) Uani 1 1 d D U . . .
C55 C 0.3151(2) 0.4807(3) -0.0020(2) 0.1143(18) Uani 1 1 d . U . . .
H55 H 0.313960 0.445809 -0.004681 0.137 Uiso 1 1 calc R U . . .
C56 C 0.3296(2) 0.5024(3) 0.0346(2) 0.1120(16) Uani 1 1 d . U . . .
C57 C 0.3282(2) 0.5521(3) 0.0379(2) 0.1099(16) Uani 1 1 d . U . . .
C58 C 0.3019(2) 0.5860(3) 0.09786(19) 0.126(3) Uani 1 1 d D . . . .
H58A H 0.280230 0.610265 0.084695 0.189 Uiso 1 1 calc R U . . .
H58B H 0.313635 0.598497 0.123940 0.189 Uiso 1 1 calc R U . . .
H58C H 0.284606 0.554992 0.101085 0.189 Uiso 1 1 calc R U . . .
C59 C 0.3471(2) 0.4679(4) 0.0669(2) 0.1194(19) Uani 1 1 d . U . . .
C60 C 0.3946(3) 0.4539(4) 0.1281(2) 0.126(2) Uani 1 1 d . U . . .
C61 C 0.4063(3) 0.4817(4) 0.1633(2) 0.127(2) Uani 1 1 d . U . . .
C62 C 0.4331(3) 0.4577(4) 0.1943(2) 0.1248(19) Uani 1 1 d . U . . .
C63 C 0.4486(3) 0.4112(4) 0.1917(2) 0.134(2) Uani 1 1 d . U . . .
C64 C 0.4354(3) 0.3844(3) 0.1557(2) 0.134(2) Uani 1 1 d . U . . .
H64 H 0.444948 0.350978 0.153263 0.160 Uiso 1 1 calc R U . . .
C65 C 0.4090(3) 0.4070(4) 0.1250(2) 0.133(2) Uani 1 1 d . U . . .
H65 H 0.400914 0.389242 0.101320 0.160 Uiso 1 1 calc R U . . .
C66 C 0.4282(5) 0.5649(5) 0.1636(5) 0.253(7) Uani 1 1 d D . . . .
H66A H 0.445719 0.559559 0.139895 0.380 Uiso 1 1 calc R U . . .
H66B H 0.450252 0.561661 0.187276 0.380 Uiso 1 1 calc R U . . .
H66C H 0.414213 0.597999 0.162695 0.380 Uiso 1 1 calc R U . . .
C67 C 0.3965(5) 0.4987(6) 0.2457(4) 0.245(7) Uani 1 1 d D . . . .
H67A H 0.387525 0.532197 0.237338 0.368 Uiso 1 1 calc R U . . .
H67B H 0.400732 0.497299 0.274666 0.368 Uiso 1 1 calc R U . . .
H67C H 0.371124 0.475675 0.236304 0.368 Uiso 1 1 calc R U . . .
C68 C 0.4783(4) 0.3829(4) 0.2218(3) 0.154(3) Uani 1 1 d . U . . .
C69 C 0.5209(3) 0.3806(3) 0.2873(2) 0.128(2) Uani 1 1 d . U . . .
C70 C 0.5250(3) 0.4069(3) 0.3227(2) 0.1224(19) Uani 1 1 d . U . . .
C71 C 0.5522(3) 0.3915(3) 0.3549(2) 0.1252(18) Uani 1 1 d D U . . .
C72 C 0.5777(3) 0.3467(4) 0.3512(2) 0.141(2) Uani 1 1 d . U . . .
H72 H 0.597160 0.334698 0.373320 0.169 Uiso 1 1 calc R U . . .
C73 C 0.5750(3) 0.3202(4) 0.3163(3) 0.154(2) Uani 1 1 d D U . . .
C74 C 0.5466(3) 0.3361(4) 0.2846(3) 0.145(2) Uani 1 1 d . U . . .
H74 H 0.544136 0.317415 0.260813 0.174 Uiso 1 1 calc R U . . .
C75 C 0.5581(3) 0.4136(4) 0.3972(2) 0.124(2) Uani 1 1 d D U . . .
C76 C 0.5498(3) 0.4888(3) 0.4338(2) 0.1195(18) Uani 1 1 d . U . . .
C77 C 0.5655(3) 0.4720(3) 0.4714(2) 0.1181(18) Uani 1 1 d . U . . .
H77 H 0.576049 0.438955 0.475376 0.142 Uiso 1 1 calc R U . . .
C78 C 0.5655(3) 0.5044(3) 0.5024(2) 0.1219(19) Uani 1 1 d . U . . .
H78 H 0.575113 0.492458 0.528187 0.146 Uiso 1 1 calc R U . . .
C79 C 0.5524(3) 0.5532(3) 0.4986(2) 0.1241(18) Uani 1 1 d D U . . .
C80 C 0.5358(3) 0.5695(3) 0.4616(2) 0.1300(19) Uani 1 1 d . U . . .
C81 C 0.5333(3) 0.5373(3) 0.4294(2) 0.1252(18) Uani 1 1 d . U . . .
C82 C 0.5544(3) 0.5834(4) 0.5374(3) 0.134(2) Uani 1 1 d D U . . .
C83 C 0.5578(7) 0.6422(6) 0.4343(6) 0.186(7) Uani 0.558(11) 1 d D . P A 1
H83A H 0.588204 0.639956 0.450403 0.279 Uiso 0.558(11) 1 calc R U P A 1
H83B H 0.549551 0.676974 0.429718 0.279 Uiso 0.558(11) 1 calc R U P A 1
H83C H 0.560848 0.625807 0.408791 0.279 Uiso 0.558(11) 1 calc R U P A 1
C84 C 0.4683(6) 0.6298(9) 0.4428(7) 0.182(8) Uani 0.442(11) 1 d D . P A 2
H84A H 0.456531 0.607025 0.421849 0.272 Uiso 0.442(11) 1 calc R U P A 2
H84B H 0.466406 0.663706 0.432707 0.272 Uiso 0.442(11) 1 calc R U P A 2
H84C H 0.448683 0.626749 0.465468 0.272 Uiso 0.442(11) 1 calc R U P A 2
C85 C 0.5490(10) 0.5883(10) 0.3731(7) 0.223(13) Uani 0.442(11) 1 d D . P A 2
H85A H 0.535521 0.621277 0.376434 0.335 Uiso 0.442(11) 1 calc R U P A 2
H85B H 0.550256 0.581183 0.344838 0.335 Uiso 0.442(11) 1 calc R U P A 2
H85C H 0.581325 0.586949 0.386163 0.335 Uiso 0.442(11) 1 calc R U P A 2
C86 C 0.4676(5) 0.5561(7) 0.3889(4) 0.166(7) Uani 0.558(11) 1 d D . P A 1
H86A H 0.453105 0.527922 0.374436 0.249 Uiso 0.558(11) 1 calc R U P A 1
H86B H 0.458025 0.586695 0.375096 0.249 Uiso 0.558(11) 1 calc R U P A 1
H86C H 0.456646 0.556819 0.415771 0.249 Uiso 0.558(11) 1 calc R U P A 1
C87 C 0.4511(3) 0.4486(4) 0.3353(3) 0.158(3) Uani 1 1 d D . . . .
H87A H 0.435947 0.418369 0.324791 0.237 Uiso 1 1 calc R U . . .
H87B H 0.432929 0.477278 0.324939 0.237 Uiso 1 1 calc R U . . .
H87C H 0.451615 0.448422 0.364313 0.237 Uiso 1 1 calc R U . . .
C88 C 0.3087(6) 1.0887(5) -0.0464(4) 0.235(5) Uani 1 1 d D U . . .
H88A H 0.278709 1.069852 -0.052164 0.283 Uiso 1 1 calc R U . . .
H88B H 0.334855 1.071965 -0.059327 0.283 Uiso 1 1 calc R U . . .
C89 C 0.3026(8) 1.1445(6) -0.0617(4) 0.306(6) Uani 1 1 d D U . . .
H89A H 0.274558 1.160459 -0.050877 0.367 Uiso 1 1 calc R U . . .
H89B H 0.331567 1.164257 -0.054184 0.367 Uiso 1 1 calc R U . . .
C90 C 0.2817(4) 0.4440(4) -0.0762(3) 0.172(3) Uani 1 1 d D U . . .
H90A H 0.262269 0.430873 -0.055276 0.207 Uiso 0.604(9) 1 calc R U P B 1
H90B H 0.312665 0.426220 -0.074995 0.207 Uiso 0.604(9) 1 calc R U P B 1
H90C H 0.252101 0.433909 -0.064106 0.207 Uiso 0.396(9) 1 calc R U P B 2
H90D H 0.308929 0.425499 -0.063053 0.207 Uiso 0.396(9) 1 calc R U P B 2
C91 C 0.2550(7) 0.4383(8) -0.1173(4) 0.195(4) Uani 0.604(9) 1 d D U P B 1
H91A H 0.223599 0.454999 -0.117612 0.234 Uiso 0.604(9) 1 calc R U P B 1
H91B H 0.273769 0.454058 -0.137584 0.234 Uiso 0.604(9) 1 calc R U P B 1
C92 C 0.5657(16) 0.2254(12) 0.2908(11) 0.270(6) Uani 0.413(9) 1 d D U P C 2
H92A H 0.532597 0.238496 0.288392 0.324 Uiso 0.413(9) 1 calc R U P C 2
H92B H 0.576285 0.225195 0.263558 0.324 Uiso 0.413(9) 1 calc R U P C 2
C93 C 0.5593(14) 0.1698(12) 0.3008(11) 0.283(6) Uani 0.413(9) 1 d D U P C 2
H93A H 0.576647 0.148954 0.282604 0.339 Uiso 0.413(9) 1 calc R U P C 2
H93B H 0.572039 0.162903 0.328337 0.339 Uiso 0.413(9) 1 calc R U P C 2
C94 C 0.5874(14) 0.7135(11) 0.7032(7) 0.192(4) Uani 0.441(9) 1 d D U P D 1
H94A H 0.555678 0.718775 0.713531 0.230 Uiso 0.441(9) 1 calc R U P D 1
H94B H 0.601603 0.745744 0.696930 0.230 Uiso 0.441(9) 1 calc R U P D 1
C95 C 0.6220(12) 0.6824(11) 0.7334(6) 0.201(4) Uani 0.441(9) 1 d D U P D 1
H95A H 0.608927 0.649445 0.738854 0.241 Uiso 0.441(9) 1 calc R U P D 1
H95B H 0.654703 0.679252 0.724382 0.241 Uiso 0.441(9) 1 calc R U P D 1
C96 C 0.3979(8) 1.1908(6) 0.5062(5) 0.250(6) Uani 0.777(12) 1 d D U P E 1
H96A H 0.430720 1.180654 0.515703 0.300 Uiso 0.777(12) 1 calc R U P E 1
H96B H 0.374843 1.167275 0.516473 0.300 Uiso 0.777(12) 1 calc R U P E 1
C97 C 0.3877(8) 1.2432(7) 0.5197(7) 0.272(6) Uani 0.777(12) 1 d D U P E 1
H97A H 0.404425 1.267071 0.503489 0.326 Uiso 0.777(12) 1 calc R U P E 1
H97B H 0.399793 1.247378 0.547712 0.326 Uiso 0.777(12) 1 calc R U P E 1
C98 C 0.2479(7) 0.3844(7) -0.1270(5) 0.207(4) Uani 0.604(9) 1 d D U P B 1
H98A H 0.225090 0.370513 -0.108942 0.249 Uiso 0.604(9) 1 calc R U P B 1
H98B H 0.278809 0.367171 -0.121576 0.249 Uiso 0.604(9) 1 calc R U P B 1
C100 C 0.6199(11) 0.7188(11) 0.7699(6) 0.214(4) Uani 0.441(9) 1 d D U P D 1
H10A H 0.586590 0.721016 0.777655 0.257 Uiso 0.441(9) 1 calc R U P D 1
H10B H 0.630075 0.752166 0.762098 0.257 Uiso 0.441(9) 1 calc R U P D 1
C101 C 0.5992(13) 0.2471(7) 0.2841(8) 0.271(6) Uani 0.587(9) 1 d D U P C 1
H10C H 0.623553 0.258029 0.266190 0.325 Uiso 0.587(9) 1 calc R U P C 1
H10D H 0.567411 0.251980 0.269975 0.325 Uiso 0.587(9) 1 calc R U P C 1
C103 C 0.2775(11) 0.4329(13) -0.1208(6) 0.197(4) Uani 0.396(9) 1 d D U P B 2
H10E H 0.307589 0.444021 -0.131605 0.236 Uiso 0.396(9) 1 calc R U P B 2
H10F H 0.276235 0.396625 -0.123844 0.236 Uiso 0.396(9) 1 calc R U P B 2
C104 C 0.2291(9) 0.3734(8) -0.1700(6) 0.231(5) Uani 0.604(9) 1 d D U P B 1
H10G H 0.255573 0.356815 -0.182602 0.277 Uiso 0.604(9) 1 calc R U P B 1
H10H H 0.203506 0.348437 -0.168388 0.277 Uiso 0.604(9) 1 calc R U P B 1
C107 C 0.2366(10) 0.4540(13) -0.1474(7) 0.214(4) Uani 0.396(9) 1 d D U P B 2
H10I H 0.232207 0.488920 -0.140060 0.257 Uiso 0.396(9) 1 calc R U P B 2
H10J H 0.206941 0.436143 -0.142002 0.257 Uiso 0.396(9) 1 calc R U P B 2
C109 C 0.6062(11) 0.1926(8) 0.2920(7) 0.277(6) Uani 0.587(9) 1 d D U P C 1
H10K H 0.640425 0.186094 0.299436 0.333 Uiso 0.587(9) 1 calc R U P C 1
H10L H 0.587729 0.182874 0.314599 0.333 Uiso 0.587(9) 1 calc R U P C 1
C110 C 0.2848(9) 1.2455(8) -0.1841(6) 0.410(12) Uani 1 1 d D U . . .
H11A H 0.277610 1.243755 -0.212860 0.615 Uiso 1 1 calc R U . . .
H11B H 0.260777 1.265972 -0.172332 0.615 Uiso 1 1 calc R U . . .
H11C H 0.316592 1.259905 -0.178381 0.615 Uiso 1 1 calc R U . . .
C111 C 0.2943(8) 1.1939(7) -0.1235(5) 0.339(7) Uani 1 1 d D U . . .
H11D H 0.269635 1.212747 -0.110498 0.407 Uiso 1 1 calc R U . . .
H11E H 0.325805 1.209399 -0.116544 0.407 Uiso 1 1 calc R U . . .
C112 C 0.2430(13) 0.4513(12) -0.1923(8) 0.231(5) Uani 0.396(9) 1 d D U P B 2
H11F H 0.213935 0.463600 -0.207608 0.278 Uiso 0.396(9) 1 calc R U P B 2
H11G H 0.270681 0.471416 -0.199075 0.278 Uiso 0.396(9) 1 calc R U P B 2
C113 C 0.2838(9) 1.1949(7) -0.1671(5) 0.369(9) Uani 1 1 d D U . . .
H11H H 0.251848 1.180240 -0.173538 0.442 Uiso 1 1 calc R U . . .
H11I H 0.307627 1.174177 -0.179583 0.442 Uiso 1 1 calc R U . . .
C116 C 0.2949(8) 1.1387(6) -0.1085(4) 0.336(7) Uani 1 1 d D U . . .
H11J H 0.321475 1.119898 -0.119111 0.403 Uiso 1 1 calc R U . . .
H11K H 0.264282 1.121909 -0.116268 0.403 Uiso 1 1 calc R U . . .
C117 C 0.2094(11) 0.4122(9) -0.1994(6) 0.243(5) Uani 0.604(9) 1 d D U P B 1
H11L H 0.231457 0.440743 -0.197504 0.292 Uiso 0.604(9) 1 calc R U P B 1
H11M H 0.178321 0.423552 -0.190642 0.292 Uiso 0.604(9) 1 calc R U P B 1
C118 C 0.2017(11) 0.3972(12) -0.2440(6) 0.264(7) Uani 0.604(9) 1 d D U P B 1
H11N H 0.189012 0.425475 -0.259520 0.395 Uiso 0.604(9) 1 calc R U P B 1
H11O H 0.232323 0.387079 -0.253748 0.395 Uiso 0.604(9) 1 calc R U P B 1
H11P H 0.178946 0.369810 -0.246856 0.395 Uiso 0.604(9) 1 calc R U P B 1
C119 C 0.6538(13) 0.6999(11) 0.8064(6) 0.227(5) Uani 0.441(9) 1 d D U P D 1
H11Q H 0.686448 0.694631 0.797805 0.273 Uiso 0.441(9) 1 calc R U P D 1
H11R H 0.641774 0.667929 0.815654 0.273 Uiso 0.441(9) 1 calc R U P D 1
C120 C 0.5047(14) 0.1587(12) 0.2960(8) 0.293(6) Uani 0.413(9) 1 d D U P C 2
H12A H 0.494923 0.139264 0.318834 0.352 Uiso 0.413(9) 1 calc R U P C 2
H12B H 0.486223 0.189828 0.294652 0.352 Uiso 0.413(9) 1 calc R U P C 2
C121 C 0.4740(18) 0.1643(12) 0.2253(9) 0.297(7) Uani 0.413(9) 1 d D U P C 2
H12C H 0.497589 0.190165 0.219757 0.357 Uiso 0.413(9) 1 calc R U P C 2
H12D H 0.444817 0.180457 0.233853 0.357 Uiso 0.413(9) 1 calc R U P C 2
C125 C 0.4949(17) 0.1292(11) 0.2574(9) 0.296(6) Uani 0.413(9) 1 d D U P C 2
H12E H 0.525073 0.114589 0.249284 0.355 Uiso 0.413(9) 1 calc R U P C 2
H12F H 0.472077 0.102197 0.261510 0.355 Uiso 0.413(9) 1 calc R U P C 2
C126 C 0.5370(10) 0.1589(9) 0.2458(8) 0.293(6) Uani 0.587(9) 1 d D U P C 1
H12G H 0.519246 0.154163 0.269718 0.352 Uiso 0.587(9) 1 calc R U P C 1
H12H H 0.525662 0.189749 0.232484 0.352 Uiso 0.587(9) 1 calc R U P C 1
C127 C 0.2513(14) 0.3967(12) -0.2014(11) 0.239(5) Uani 0.396(9) 1 d D U P B 2
H12I H 0.249807 0.378641 -0.176081 0.286 Uiso 0.396(9) 1 calc R U P B 2
H12J H 0.284665 0.393878 -0.208958 0.286 Uiso 0.396(9) 1 calc R U P B 2
C128 C 0.4618(19) 0.1324(15) 0.1875(9) 0.305(9) Uani 0.413(9) 1 d D U P C 2
H12K H 0.448204 0.153529 0.166043 0.457 Uiso 0.413(9) 1 calc R U P C 2
H12L H 0.490986 0.116679 0.179381 0.457 Uiso 0.413(9) 1 calc R U P C 2
H12M H 0.438465 0.107017 0.193410 0.457 Uiso 0.413(9) 1 calc R U P C 2
C129 C 0.5292(10) 0.1155(10) 0.2180(8) 0.295(7) Uani 0.587(9) 1 d D U P C 1
H12N H 0.537894 0.125215 0.191224 0.353 Uiso 0.587(9) 1 calc R U P C 1
H12O H 0.550669 0.088250 0.227274 0.353 Uiso 0.587(9) 1 calc R U P C 1
C130 C 0.6569(9) 0.7759(11) 0.8682(7) 0.255(7) Uani 0.559(9) 1 d D U P D 2
H13A H 0.653575 0.799607 0.889663 0.383 Uiso 0.559(9) 1 calc R U P D 2
H13B H 0.669778 0.744815 0.879319 0.383 Uiso 0.559(9) 1 calc R U P D 2
H13C H 0.678737 0.789133 0.849537 0.383 Uiso 0.559(9) 1 calc R U P D 2
C131 C 0.6336(12) 0.7365(15) 0.8839(7) 0.244(7) Uani 0.441(9) 1 d D U P D 1
H13D H 0.641736 0.766671 0.898749 0.366 Uiso 0.441(9) 1 calc R U P D 1
H13E H 0.598729 0.733432 0.879874 0.366 Uiso 0.441(9) 1 calc R U P D 1
H13F H 0.646583 0.707891 0.898747 0.366 Uiso 0.441(9) 1 calc R U P D 1
C132 C 0.6559(12) 0.7388(12) 0.8421(6) 0.232(5) Uani 0.441(9) 1 d D U P D 1
H13G H 0.690477 0.744554 0.848498 0.279 Uiso 0.441(9) 1 calc R U P D 1
H13H H 0.643287 0.769740 0.829887 0.279 Uiso 0.441(9) 1 calc R U P D 1
C133 C 0.6131(10) 0.7287(9) 0.8125(5) 0.228(4) Uani 0.559(9) 1 d D U P D 2
H13I H 0.598122 0.697312 0.819858 0.273 Uiso 0.559(9) 1 calc R U P D 2
H13J H 0.647366 0.722121 0.809275 0.273 Uiso 0.559(9) 1 calc R U P D 2
C134 C 0.5882(10) 0.7473(9) 0.7710(5) 0.215(4) Uani 0.559(9) 1 d D U P D 2
H13K H 0.553277 0.751140 0.772902 0.259 Uiso 0.559(9) 1 calc R U P D 2
H13L H 0.601579 0.779506 0.763720 0.259 Uiso 0.559(9) 1 calc R U P D 2
C135 C 0.6092(8) 0.7667(9) 0.8472(6) 0.235(5) Uani 0.559(9) 1 d D U P D 2
H13M H 0.595928 0.798163 0.836303 0.282 Uiso 0.559(9) 1 calc R U P D 2
H13N H 0.586957 0.753789 0.866123 0.282 Uiso 0.559(9) 1 calc R U P D 2
C137 C 0.5980(9) 0.7079(9) 0.7391(5) 0.200(4) Uani 0.559(9) 1 d D U P D 2
H13O H 0.586102 0.675546 0.747711 0.240 Uiso 0.559(9) 1 calc R U P D 2
H13P H 0.633050 0.704958 0.737351 0.240 Uiso 0.559(9) 1 calc R U P D 2
C138 C 0.5741(11) 0.7201(9) 0.6972(5) 0.190(4) Uani 0.559(9) 1 d D U P D 2
H13Q H 0.539125 0.723359 0.698648 0.227 Uiso 0.559(9) 1 calc R U P D 2
H13R H 0.586579 0.751928 0.687952 0.227 Uiso 0.559(9) 1 calc R U P D 2
C139 C 0.2196(14) 0.3681(15) -0.2328(11) 0.247(7) Uani 0.396(9) 1 d D U P B 2
H13S H 0.230922 0.333945 -0.234021 0.370 Uiso 0.396(9) 1 calc R U P B 2
H13T H 0.186394 0.368366 -0.225608 0.370 Uiso 0.396(9) 1 calc R U P B 2
H13U H 0.221529 0.383724 -0.258747 0.370 Uiso 0.396(9) 1 calc R U P B 2
C140 C 0.3306(8) 1.2539(7) 0.5153(6) 0.305(6) Uani 1 1 d D U . . .
C144 C 0.4785(11) 0.0972(10) 0.2151(9) 0.307(8) Uani 0.587(9) 1 d D U P C 1
H14A H 0.475511 0.069190 0.196812 0.461 Uiso 0.587(9) 1 calc R U P C 1
H14B H 0.469822 0.086748 0.241368 0.461 Uiso 0.587(9) 1 calc R U P C 1
H14C H 0.457040 0.123730 0.205302 0.461 Uiso 0.587(9) 1 calc R U P C 1
C145 C 0.5905(9) 0.1618(8) 0.2569(7) 0.284(6) Uani 0.587(9) 1 d D U P C 1
H14D H 0.602483 0.127829 0.261898 0.341 Uiso 0.587(9) 1 calc R U P C 1
H14E H 0.606320 0.174623 0.233795 0.341 Uiso 0.587(9) 1 calc R U P C 1
C148 C 0.367(3) 1.269(3) 0.485(2) 0.283(6) Uani 0.223(12) 1 d D U P E 2
H14F H 0.360163 1.302528 0.474650 0.339 Uiso 0.223(12) 1 calc R U P E 2
H14G H 0.400255 1.268515 0.497751 0.339 Uiso 0.223(12) 1 calc R U P E 2
C149 C 0.361(3) 1.230(3) 0.452(2) 0.281(7) Uani 0.223(12) 1 d D U P E 2
H14H H 0.327441 1.218078 0.449878 0.338 Uiso 0.223(12) 1 calc R U P E 2
H14I H 0.368828 1.244233 0.426700 0.338 Uiso 0.223(12) 1 calc R U P E 2
C102 C 0.2700(8) 1.1910(7) 0.4852(7) 0.372(7) Uani 1 1 d D U . F -1
H10M H 0.291983 1.169775 0.471082 0.447 Uiso 1 1 calc R U . F -1
H10N H 0.240542 1.172318 0.489718 0.447 Uiso 1 1 calc R U . F -1
C106 C 0.2582(13) 1.2413(10) 0.4617(8) 0.441(10) Uani 1 1 d D U . F -1
H10O H 0.242333 1.233803 0.435628 0.661 Uiso 1 1 calc R U . F -1
H10P H 0.237118 1.261708 0.476753 0.661 Uiso 1 1 calc R U . F -1
H10Q H 0.288056 1.259190 0.458299 0.661 Uiso 1 1 calc R U . F -1
C105 C 0.2952(9) 1.2120(9) 0.5258(6) 0.347(6) Uani 1 1 d D U . F -1
H10R H 0.270795 1.225180 0.542664 0.416 Uiso 1 1 calc R U . F -1
H10S H 0.312852 1.185255 0.540474 0.416 Uiso 1 1 calc R U . F -1

loop_
_atom_site_aniso_label
_atom_site_aniso_U_11
_atom_site_aniso_U_22
_atom_site_aniso_U_33
_atom_site_aniso_U_23
_atom_site_aniso_U_13
_atom_site_aniso_U_12
O1 0.214(6) 0.211(5) 0.108(3) -0.003(3) -0.051(3) -0.041(4)
O2 0.136(3) 0.179(5) 0.095(3) 0.010(3) -0.013(3) -0.032(3)
O3 0.161(5) 0.221(5) 0.113(4) -0.027(4) -0.010(4) 0.000(4)
O4 0.153(4) 0.160(4) 0.102(3) -0.041(3) 0.008(3) -0.023(3)
O5 0.114(3) 0.168(4) 0.108(3) -0.025(3) 0.006(2) -0.013(3)
O6 0.124(4) 0.176(4) 0.141(4) -0.061(4) -0.005(3) 0.002(3)
O7 0.141(4) 0.158(4) 0.142(4) -0.063(3) 0.002(3) -0.006(3)
O8 0.187(5) 0.151(4) 0.160(4) -0.048(4) 0.027(4) -0.035(4)
O9 0.389(11) 0.170(5) 0.170(6) -0.019(4) 0.012(6) 0.007(6)
O10 0.311(9) 0.176(5) 0.139(5) -0.055(4) -0.049(6) 0.060(5)
O11 0.340(10) 0.166(4) 0.124(5) -0.040(4) -0.033(5) 0.000(5)
O12 0.318(8) 0.213(5) 0.194(5) -0.007(4) -0.032(6) 0.068(6)
O13 0.114(3) 0.188(4) 0.113(3) -0.015(3) -0.023(3) 0.018(3)
O14 0.246(8) 0.204(5) 0.179(5) 0.032(5) -0.022(6) 0.026(5)
O15 0.156(5) 0.187(5) 0.103(3) 0.002(3) -0.028(3) 0.021(4)
O16 0.120(4) 0.202(5) 0.089(2) -0.014(3) -0.023(2) -0.026(3)
O17 0.108(3) 0.181(4) 0.084(3) 0.012(3) -0.025(2) -0.021(3)
O18 0.200(5) 0.192(5) 0.081(3) 0.012(3) -0.039(3) -0.010(4)
O19 0.131(4) 0.204(4) 0.086(3) -0.021(3) -0.023(3) 0.042(4)
O20 0.101(3) 0.170(4) 0.079(2) -0.002(2) -0.007(2) -0.018(3)
O21 0.110(4) 0.177(4) 0.121(4) 0.023(3) -0.026(3) -0.017(3)
O22 0.216(7) 0.152(4) 0.146(5) 0.024(4) -0.026(5) 0.016(4)
O23 0.184(5) 0.160(4) 0.102(3) 0.002(3) -0.017(3) -0.012(4)
O24 0.269(8) 0.200(5) 0.140(5) -0.019(4) -0.090(5) 0.069(5)
O25 0.123(3) 0.155(4) 0.098(3) 0.031(3) -0.004(3) 0.007(3)
O26 0.245(6) 0.212(5) 0.157(5) -0.004(4) -0.046(4) 0.088(4)
O27 0.136(4) 0.165(4) 0.090(3) 0.033(3) -0.020(3) 0.005(3)
O28 0.176(5) 0.182(5) 0.093(3) 0.038(3) -0.033(3) 0.017(4)
O29 0.202(6) 0.157(4) 0.116(4) 0.021(3) -0.037(4) 0.007(4)
O30 0.191(5) 0.178(5) 0.094(3) 0.015(3) -0.028(3) -0.036(4)
N1 0.131(5) 0.181(4) 0.115(3) -0.015(3) 0.011(4) -0.004(4)
N2 0.096(4) 0.164(4) 0.129(3) -0.043(3) 0.009(3) -0.014(4)
N3 0.176(6) 0.175(5) 0.145(4) -0.050(4) -0.015(4) -0.012(5)
N4 0.166(6) 0.192(5) 0.136(3) -0.029(3) -0.032(4) 0.009(5)
N5 0.112(4) 0.180(3) 0.109(4) 0.004(3) -0.031(4) 0.004(4)
N6 0.125(5) 0.175(3) 0.074(3) 0.006(3) -0.023(3) 0.002(4)
N7 0.117(4) 0.173(5) 0.100(3) 0.025(3) -0.019(3) -0.003(3)
N8 0.160(5) 0.153(5) 0.096(3) 0.023(3) -0.030(3) 0.000(4)
N9 0.157(5) 0.152(4) 0.093(3) 0.024(3) -0.028(4) 0.001(4)
N10 0.155(5) 0.168(4) 0.095(3) 0.005(3) -0.021(4) -0.025(4)
C1 0.140(5) 0.185(4) 0.106(3) -0.008(3) -0.011(3) -0.029(4)
C2 0.151(5) 0.184(5) 0.106(3) -0.013(3) -0.019(4) -0.040(4)
C3 0.155(5) 0.188(5) 0.099(3) -0.003(3) -0.023(4) -0.039(4)
C4 0.140(5) 0.176(5) 0.095(3) 0.005(3) -0.021(3) -0.039(4)
C5 0.121(5) 0.174(4) 0.093(3) 0.002(3) -0.013(3) -0.038(3)
C6 0.117(4) 0.177(4) 0.092(3) 0.003(3) -0.007(3) -0.035(3)
C7 0.142(5) 0.214(9) 0.125(6) 0.037(6) -0.037(5) -0.046(6)
C8 0.139(6) 0.191(5) 0.110(3) -0.017(3) -0.005(4) -0.022(4)
C9 0.098(4) 0.172(4) 0.100(3) -0.034(3) 0.004(3) -0.009(4)
C10 0.105(4) 0.165(3) 0.101(3) -0.036(2) 0.005(3) -0.007(4)
C11 0.092(4) 0.164(3) 0.106(3) -0.037(3) -0.005(3) -0.013(4)
C12 0.085(4) 0.170(3) 0.120(3) -0.043(3) 0.010(3) -0.009(4)
C13 0.104(4) 0.179(4) 0.116(3) -0.052(3) 0.006(4) -0.003(4)
C14 0.109(4) 0.187(5) 0.107(4) -0.044(3) 0.004(4) -0.003(4)
C15 0.190(7) 0.231(11) 0.144(8) -0.044(7) -0.024(6) -0.060(7)
C16 0.146(7) 0.258(12) 0.141(6) -0.050(7) 0.035(5) -0.018(6)
C17 0.090(4) 0.169(3) 0.127(3) -0.049(3) 0.008(4) -0.010(4)
C18 0.096(4) 0.156(4) 0.132(3) -0.047(3) 0.014(4) -0.018(4)
C19 0.128(5) 0.146(4) 0.131(3) -0.050(3) 0.011(4) -0.021(4)
C20 0.161(5) 0.150(4) 0.141(3) -0.043(3) 0.010(4) -0.020(4)
C21 0.158(6) 0.145(4) 0.147(4) -0.041(3) 0.019(5) -0.022(4)
C22 0.136(5) 0.151(4) 0.147(4) -0.045(3) 0.016(5) -0.030(4)
C23 0.114(5) 0.157(4) 0.134(4) -0.047(3) 0.023(4) -0.022(4)
C24 0.202(7) 0.159(5) 0.142(4) -0.039(3) 0.005(5) -0.015(6)
C25 0.203(7) 0.162(5) 0.146(4) -0.044(3) -0.021(5) 0.015(5)
C26 0.189(6) 0.159(5) 0.140(4) -0.044(3) -0.030(5) 0.006(5)
C27 0.178(6) 0.170(4) 0.141(4) -0.042(3) -0.034(5) 0.006(5)
C28 0.219(7) 0.180(5) 0.152(4) -0.036(3) -0.033(5) 0.021(5)
C29 0.244(7) 0.177(5) 0.160(4) -0.032(4) -0.025(6) 0.030(6)
C30 0.237(7) 0.168(5) 0.162(5) -0.036(4) -0.023(6) 0.023(5)
C31 0.369(14) 0.258(16) 0.258(17) -0.003(12) 0.024(13) 0.165(13)
C32 0.164(6) 0.305(12) 0.259(12) -0.132(10) 0.046(7) 0.005(7)
C33 0.362(14) 0.180(6) 0.209(11) -0.017(7) -0.020(10) -0.013(9)
C34 0.253(9) 0.192(5) 0.151(4) -0.030(3) -0.029(6) 0.044(6)
C35 0.132(5) 0.185(4) 0.133(3) -0.016(3) -0.029(4) 0.025(5)
C36 0.151(6) 0.185(5) 0.150(4) -0.010(3) -0.028(5) 0.029(5)
C37 0.141(5) 0.180(4) 0.145(4) -0.002(3) -0.021(4) 0.027(5)
C38 0.118(5) 0.184(4) 0.129(4) -0.001(3) -0.023(4) 0.023(5)
C39 0.104(4) 0.181(3) 0.117(3) -0.007(2) -0.024(4) 0.024(4)
C40 0.100(4) 0.183(4) 0.119(3) -0.013(2) -0.025(4) 0.025(4)
C41 0.124(5) 0.227(10) 0.134(7) -0.016(6) -0.011(5) 0.004(6)
C42 0.108(5) 0.180(3) 0.102(3) 0.000(3) -0.017(4) 0.018(4)
C43 0.093(4) 0.178(3) 0.093(3) 0.007(3) -0.018(3) -0.006(4)
C44 0.100(4) 0.175(3) 0.087(3) 0.016(3) -0.013(3) -0.001(4)
C45 0.102(4) 0.177(3) 0.082(3) 0.010(3) -0.020(3) 0.001(4)
C46 0.095(4) 0.174(3) 0.079(3) 0.008(2) -0.011(3) -0.003(3)
C47 0.083(4) 0.177(3) 0.080(2) 0.007(2) -0.012(3) -0.010(4)
C48 0.079(4) 0.179(3) 0.079(2) 0.002(2) -0.016(3) -0.009(4)
C49 0.163(6) 0.266(11) 0.088(5) -0.047(6) 0.010(4) -0.046(7)
C50 0.117(5) 0.241(10) 0.111(6) 0.041(6) -0.038(4) -0.030(6)
C51 0.131(5) 0.175(3) 0.078(3) 0.010(2) -0.019(3) -0.003(4)
C52 0.091(4) 0.171(3) 0.081(3) 0.007(2) -0.001(3) -0.001(3)
C53 0.097(4) 0.170(3) 0.079(3) 0.006(3) -0.006(3) 0.020(4)
C54 0.089(4) 0.172(4) 0.077(3) -0.003(3) -0.007(3) 0.017(4)
C55 0.090(4) 0.160(4) 0.090(3) -0.002(3) -0.015(3) 0.010(3)
C56 0.087(4) 0.164(3) 0.083(3) 0.005(2) -0.009(3) -0.007(3)
C57 0.088(4) 0.165(3) 0.075(2) 0.001(2) -0.008(3) -0.009(3)
C58 0.107(4) 0.194(8) 0.074(4) -0.011(4) -0.008(3) -0.013(4)
C59 0.082(4) 0.177(4) 0.097(3) 0.024(3) -0.006(3) -0.015(4)
C60 0.116(4) 0.170(4) 0.092(3) 0.022(3) -0.007(3) 0.009(4)
C61 0.129(5) 0.156(4) 0.095(3) 0.021(3) 0.000(3) 0.000(4)
C62 0.134(5) 0.151(4) 0.087(3) 0.014(3) -0.007(3) -0.007(3)
C63 0.146(5) 0.160(4) 0.091(3) 0.010(3) -0.021(3) 0.007(4)
C64 0.139(5) 0.162(4) 0.095(3) 0.004(3) -0.020(3) 0.019(4)
C65 0.131(5) 0.174(4) 0.090(4) 0.004(3) -0.019(3) 0.014(4)
C66 0.309(12) 0.180(7) 0.265(16) 0.029(11) -0.020(13) -0.048(8)
C67 0.256(11) 0.282(15) 0.204(11) -0.087(11) 0.060(9) -0.006(9)
C68 0.178(6) 0.172(5) 0.104(4) 0.009(3) -0.038(4) 0.013(4)
C69 0.131(5) 0.152(4) 0.097(3) 0.027(3) -0.017(3) 0.005(3)
C70 0.118(4) 0.149(4) 0.097(3) 0.027(3) -0.014(3) 0.002(3)
C71 0.117(4) 0.157(4) 0.097(3) 0.026(3) -0.017(3) 0.000(3)
C72 0.141(5) 0.171(5) 0.105(4) 0.024(3) -0.023(4) 0.019(4)
C73 0.162(5) 0.181(5) 0.114(4) 0.016(3) -0.027(4) 0.034(4)
C74 0.158(5) 0.163(5) 0.109(4) 0.013(3) -0.026(4) 0.019(4)
C75 0.119(5) 0.151(4) 0.096(3) 0.032(3) -0.018(3) -0.002(4)
C76 0.116(4) 0.152(3) 0.086(3) 0.029(2) -0.019(3) -0.011(4)
C77 0.110(4) 0.152(4) 0.087(3) 0.028(2) -0.027(3) -0.016(4)
C78 0.115(4) 0.158(4) 0.089(3) 0.025(3) -0.019(4) -0.014(4)
C79 0.122(4) 0.155(4) 0.092(3) 0.024(3) -0.018(3) -0.017(4)
C80 0.136(5) 0.154(4) 0.096(3) 0.025(3) -0.020(3) -0.008(4)
C81 0.131(4) 0.153(4) 0.087(3) 0.031(2) -0.021(3) -0.005(4)
C82 0.138(5) 0.165(4) 0.098(3) 0.016(3) -0.011(4) -0.029(4)
C83 0.250(14) 0.116(9) 0.190(17) -0.003(10) 0.003(12) -0.025(10)
C84 0.215(8) 0.196(19) 0.128(16) 0.002(14) -0.029(10) 0.056(11)
C85 0.27(2) 0.28(2) 0.111(15) 0.080(15) 0.006(15) -0.031(18)
C86 0.174(5) 0.219(18) 0.098(10) 0.061(11) -0.035(7) 0.018(9)
C87 0.134(5) 0.215(9) 0.126(7) 0.060(6) 0.020(5) 0.030(5)
C88 0.267(12) 0.255(9) 0.178(5) 0.039(6) -0.025(7) 0.007(9)
C89 0.373(15) 0.295(11) 0.240(9) 0.098(8) -0.043(11) 0.025(11)
C90 0.158(7) 0.209(5) 0.144(5) -0.054(5) -0.030(5) 0.038(5)
C91 0.189(8) 0.235(7) 0.153(6) -0.064(5) -0.046(6) 0.048(7)
C92 0.409(16) 0.215(6) 0.177(9) -0.033(7) -0.044(11) 0.051(8)
C93 0.420(16) 0.226(6) 0.194(8) -0.020(7) -0.036(11) 0.043(8)
C94 0.228(8) 0.224(7) 0.113(4) -0.012(4) -0.053(5) -0.044(6)
C95 0.239(9) 0.241(9) 0.113(5) -0.013(6) -0.057(6) -0.035(7)
C96 0.384(15) 0.207(9) 0.161(5) -0.068(6) 0.024(8) 0.035(9)
C97 0.400(13) 0.215(9) 0.202(7) -0.076(6) 0.032(9) 0.053(9)
C98 0.206(9) 0.240(7) 0.168(6) -0.075(6) -0.044(7) 0.041(7)
C100 0.256(10) 0.261(9) 0.115(5) -0.021(6) -0.053(6) -0.022(7)
C101 0.411(17) 0.219(7) 0.174(8) -0.023(6) -0.030(11) 0.075(9)
C103 0.195(9) 0.236(7) 0.151(5) -0.068(5) -0.041(6) 0.044(7)
C104 0.243(10) 0.265(9) 0.174(7) -0.081(6) -0.055(7) 0.049(8)
C107 0.212(9) 0.257(9) 0.163(6) -0.060(7) -0.055(6) 0.046(8)
C109 0.420(16) 0.218(7) 0.186(8) -0.023(7) -0.033(11) 0.059(8)
C110 0.45(3) 0.44(2) 0.33(2) 0.192(18) 0.004(19) 0.123(19)
C111 0.361(16) 0.389(14) 0.263(11) 0.134(11) -0.015(13) 0.083(13)
C112 0.243(11) 0.277(9) 0.163(6) -0.070(7) -0.058(7) 0.053(9)
C113 0.412(19) 0.421(18) 0.267(12) 0.145(12) -0.017(14) 0.093(16)
C116 0.382(16) 0.379(14) 0.238(9) 0.113(9) -0.041(12) 0.072(13)
C117 0.257(11) 0.281(10) 0.181(7) -0.070(7) -0.059(8) 0.054(9)
C118 0.292(15) 0.309(15) 0.179(7) -0.069(9) -0.056(10) 0.068(13)
C119 0.271(11) 0.281(11) 0.119(6) -0.022(6) -0.060(7) -0.012(9)
C120 0.422(16) 0.243(9) 0.206(9) -0.008(8) -0.038(12) 0.036(9)
C121 0.425(17) 0.250(10) 0.207(10) -0.007(8) -0.041(12) 0.023(10)
C125 0.423(17) 0.247(9) 0.209(9) -0.008(8) -0.040(11) 0.027(9)
C126 0.424(16) 0.242(8) 0.204(9) -0.005(7) -0.038(11) 0.034(8)
C127 0.253(11) 0.278(10) 0.175(8) -0.070(7) -0.051(8) 0.059(9)
C128 0.43(2) 0.268(16) 0.210(12) -0.014(11) -0.037(15) 0.010(16)
C129 0.423(17) 0.248(10) 0.203(10) -0.006(8) -0.045(12) 0.027(10)
C130 0.293(13) 0.302(15) 0.160(11) -0.042(10) -0.051(9) -0.014(12)
C131 0.293(15) 0.297(16) 0.136(8) -0.021(10) -0.033(10) -0.011(13)
C132 0.279(11) 0.289(11) 0.119(6) -0.027(7) -0.053(7) -0.011(9)
C133 0.274(10) 0.280(10) 0.121(5) -0.021(6) -0.047(7) -0.005(8)
C134 0.259(10) 0.260(9) 0.119(5) -0.023(6) -0.047(7) -0.021(8)
C135 0.287(11) 0.288(11) 0.122(6) -0.026(7) -0.044(8) -0.006(10)
C137 0.239(9) 0.240(8) 0.113(4) -0.015(5) -0.052(6) -0.036(7)
C138 0.230(9) 0.219(7) 0.111(4) -0.012(5) -0.051(6) -0.046(7)
C139 0.269(15) 0.279(14) 0.182(11) -0.082(11) -0.054(11) 0.066(12)
C140 0.406(13) 0.255(9) 0.256(9) -0.052(8) 0.034(10) 0.068(9)
C144 0.425(18) 0.263(12) 0.225(13) -0.005(11) -0.036(13) 0.022(11)
C145 0.423(16) 0.226(8) 0.194(9) -0.022(7) -0.037(11) 0.041(9)
C148 0.396(14) 0.218(8) 0.235(10) -0.067(8) 0.026(10) 0.077(9)
C149 0.385(15) 0.213(9) 0.243(10) -0.067(8) 0.005(12) 0.090(10)
C102 0.445(17) 0.337(13) 0.331(14) -0.036(11) -0.001(13) 0.016(11)
C106 0.51(2) 0.402(18) 0.397(17) 0.027(15) -0.051(17) 0.025(17)
C105 0.429(15) 0.300(11) 0.311(12) -0.038(10) 0.023(11) 0.032(10)

loop_
_atom_type_symbol
_atom_type_description
_atom_type_scat_dispersion_real
_atom_type_scat_dispersion_imag
_atom_type_scat_source
C C 0.0181 0.0091 'International Tables Vol C Tables 4.2.6.8 and 6.1.1.4'
H H 0.0000 0.0000 'International Tables Vol C Tables 4.2.6.8 and 6.1.1.4'
N N 0.0311 0.0180 'International Tables Vol C Tables 4.2.6.8 and 6.1.1.4'
O O 0.0492 0.0322 'International Tables Vol C Tables 4.2.6.8 and 6.1.1.4'

loop_
_exptl_crystal_face_index_h
_exptl_crystal_face_index_k
_exptl_crystal_face_index_l
_exptl_crystal_face_perp_dist
17 -5 0 0.0564
1 2 0 0.0825
-18 4 0 0.0507
-1 -2 0 0.1175
1 0 2 0.0894
3 -17 2 0.1074
-2 0 1 0.0325
-13 -10 9 0.0749
0 0 -1 0.1002
-2 7 -20 0.0952
-3 17 2 0.0705
16 -1 -11 0.0690
1 1 -1 0.0840
14 10 5 0.0675
17 -1 7 0.0543
2 -2 1 0.0915
-1 0 2 0.0621
-16 -1 11 0.0264
18 2 2 0.0565

loop_
_geom_angle_atom_site_label_1
_geom_angle_atom_site_label_2
_geom_angle_atom_site_label_3
_geom_angle
_geom_angle_site_symmetry_1
_geom_angle_site_symmetry_3
_geom_angle_publ_flag
C3 O1 C94 126.3(12) . . ?
C3 O1 C138 110.2(10) . . ?
C6 O2 C7 112.9(6) . . ?
C10 O4 C15 111.0(7) . . ?
C11 O5 C16 118.2(7) . . ?
C19 O7 C32 111.0(7) . . ?
C22 O8 C149 122(2) . . ?
C96 O8 C22 121.4(10) . . ?
C26 O10 C31 111.2(11) . . ?
C27 O11 C33 123.6(10) . . ?
C40 O13 C41 112.9(6) . . ?
C88 O14 C37 121.2(11) . . ?
C48 O16 C49 112.8(5) . . ?
C47 O17 C50 114.3(6) . . ?
C54 O19 C90 118.2(7) . . ?
C57 O20 C58 112.8(5) . . ?
C61 O22 C66 114.9(10) . . ?
C62 O23 C67 110.9(8) . . ?
C70 O25 C87 116.1(6) . . ?
C73 O26 C92 109.5(15) . . ?
C101 O26 C73 119.0(13) . . ?
C81 O28 C85 115.7(11) . . ?
C81 O28 C86 107.3(8) . . ?
C80 O29 C83 104.1(10) . . ?
C80 O29 C84 123.1(11) . . ?
C8 N1 H1 116.5 . . ?
C8 N1 C9 127.0(9) . . ?
C9 N1 H1 116.5 . . ?
C17 N2 H2 117.3 . . ?
C18 N2 H2 117.3 . . ?
C18 N2 C17 125.3(8) . . ?
C24 N3 H3 113.2 . . ?
C24 N3 C25 133.7(11) . . ?
C25 N3 H3 113.2 . . ?
C34 N4 H4 114.2 . . ?
C34 N4 C35 131.6(10) . . ?
C35 N4 H4 114.2 . . ?
C42 N5 H5 117.0 . . ?
C42 N5 C43 126.0(7) . . ?
C43 N5 H5 117.0 . . ?
C51 N6 H6 116.5 . . ?
C51 N6 C52 127.0(7) . . ?
C52 N6 H6 116.5 . . ?
C59 N7 H7 116.3 . . ?
C59 N7 C60 127.3(9) . . ?
C60 N7 H7 116.3 . . ?
C68 N8 H8 113.7 . . ?
C68 N8 C69 132.7(9) . . ?
C69 N8 H8 113.7 . . ?
C75 N9 H9 116.9 . . ?
C75 N9 C76 126.3(7) . . ?
C76 N9 H9 116.9 . . ?
C5 N10 H10 115.5 . . ?
C82 N10 H10 115.5 . . ?
C82 N10 C5 129.0(8) . . ?
C2 C1 C8 113.8(9) . . ?
C6 C1 C2 118.2(10) . . ?
C6 C1 C8 128.0(9) . . ?
C1 C2 H2A 120.4 . . ?
C3 C2 C1 119.1(9) . . ?
C3 C2 H2A 120.4 . . ?
C2 C3 O1 120.1(9) . . ?
C4 C3 O1 116.5(10) . . ?
C4 C3 C2 123.4(8) . . ?
C3 C4 H4A 119.5 . . ?
C3 C4 C5 121.0(10) . . ?
C5 C4 H4A 119.5 . . ?
N10 C5 C4 125.2(10) . . ?
N10 C5 C6 119.1(8) . . ?
C6 C5 C4 115.7(8) . . ?
C1 C6 O2 122.9(9) . . ?
C1 C6 C5 122.5(8) . . ?
C5 C6 O2 114.6(8) . . ?
O2 C7 H7A 109.5 . . ?
O2 C7 H7B 109.5 . . ?
O2 C7 H7C 109.5 . . ?
H7A C7 H7B 109.5 . . ?
H7A C7 H7C 109.5 . . ?
H7B C7 H7C 109.5 . . ?
O3 C8 N1 121.5(11) . . ?
O3 C8 C1 122.9(10) . . ?
N1 C8 C1 115.6(10) . . ?
N1 C9 C10 115.0(8) . . ?
C14 C9 N1 124.5(9) . . ?
C14 C9 C10 120.5(10) . . ?
O4 C10 C9 118.5(9) . . ?
O4 C10 C11 122.3(8) . . ?
C11 C10 C9 119.0(8) . . ?
C10 C11 O5 119.9(7) . . ?
C10 C11 C12 122.4(9) . . ?
C12 C11 O5 117.7(9) . . ?
C11 C12 C17 130.2(9) . . ?
C13 C12 C11 114.4(9) . . ?
C13 C12 C17 115.4(8) . . ?
C12 C13 H13 117.0 . . ?
C12 C13 C14 125.9(9) . . ?
C14 C13 H13 117.0 . . ?
C9 C14 C13 117.5(9) . . ?
C9 C14 H14 121.2 . . ?
C13 C14 H14 121.2 . . ?
O4 C15 H15A 109.5 . . ?
O4 C15 H15B 109.5 . . ?
O4 C15 H15C 109.5 . . ?
H15A C15 H15B 109.5 . . ?
H15A C15 H15C 109.5 . . ?
H15B C15 H15C 109.5 . . ?
O5 C16 H16A 109.5 . . ?
O5 C16 H16B 109.5 . . ?
O5 C16 H16C 109.5 . . ?
H16A C16 H16B 109.5 . . ?
H16A C16 H16C 109.5 . . ?
H16B C16 H16C 109.5 . . ?
O6 C17 N2 123.1(10) . . ?
O6 C17 C12 120.8(9) . . ?
N2 C17 C12 116.0(8) . . ?
N2 C18 C19 117.6(8) . . ?
N2 C18 C23 123.3(9) . . ?
C23 C18 C19 119.0(10) . . ?
O7 C19 C18 114.2(9) . . ?
C20 C19 O7 124.6(9) . . ?
C20 C19 C18 121.2(9) . . ?
C19 C20 C24 123.9(9) . . ?
C21 C20 C19 119.8(10) . . ?
C21 C20 C24 116.3(11) . . ?
C20 C21 H21 120.6 . . ?
C22 C21 C20 118.7(10) . . ?
C22 C21 H21 120.6 . . ?
O8 C22 C23 117.6(9) . . ?
C21 C22 O8 116.8(10) . . ?
C21 C22 C23 125.7(9) . . ?
C18 C23 H23 122.3 . . ?
C22 C23 C18 115.4(9) . . ?
C22 C23 H23 122.3 . . ?
O9 C24 N3 119.4(12) . . ?
O9 C24 C20 118.3(10) . . ?
N3 C24 C20 122.3(12) . . ?
N3 C25 C26 121.8(11) . . ?
N3 C25 C30 122.4(10) . . ?
C26 C25 C30 115.8(11) . . ?
O10 C26 C25 114.1(10) . . ?
O10 C26 C27 121.8(10) . . ?
C27 C26 C25 123.9(12) . . ?
C26 C27 O11 118.7(10) . . ?
C28 C27 O11 121.4(10) . . ?
C28 C27 C26 119.9(11) . . ?
C27 C28 C29 117.7(12) . . ?
C27 C28 C34 124.8(12) . . ?
C29 C28 C34 117.5(12) . . ?
C28 C29 H29 118.2 . . ?
C30 C29 C28 123.5(12) . . ?
C30 C29 H29 118.2 . . ?
C25 C30 H30 120.6 . . ?
C29 C30 C25 118.7(11) . . ?
C29 C30 H30 120.6 . . ?
O10 C31 H31A 109.5 . . ?
O10 C31 H31B 109.5 . . ?
O10 C31 H31C 109.5 . . ?
H31A C31 H31B 109.5 . . ?
H31A C31 H31C 109.5 . . ?
H31B C31 H31C 109.5 . . ?
O7 C32 H32A 109.5 . . ?
O7 C32 H32B 109.5 . . ?
O7 C32 H32C 109.5 . . ?
H32A C32 H32B 109.5 . . ?
H32A C32 H32C 109.5 . . ?
H32B C32 H32C 109.5 . . ?
O11 C33 H33A 109.5 . . ?
O11 C33 H33B 109.5 . . ?
O11 C33 H33C 109.5 . . ?
H33A C33 H33B 109.5 . . ?
H33A C33 H33C 109.5 . . ?
H33B C33 H33C 109.5 . . ?
O12 C34 N4 116.8(12) . . ?
O12 C34 C28 119.4(12) . . ?
N4 C34 C28 123.7(13) . . ?
C36 C35 N4 118.3(10) . . ?
C40 C35 N4 117.7(10) . . ?
C40 C35 C36 123.9(10) . . ?
C35 C36 H36 122.5 . . ?
C35 C36 C37 115.1(10) . . ?
C37 C36 H36 122.5 . . ?
O14 C37 C36 113.9(11) . . ?
O14 C37 C38 124.3(10) . . ?
C38 C37 C36 121.7(11) . . ?
C37 C38 H38 119.5 . . ?
C37 C38 C39 120.9(9) . . ?
C39 C38 H38 119.5 . . ?
C38 C39 C42 113.5(8) . . ?
C40 C39 C38 117.7(10) . . ?
C40 C39 C42 128.8(9) . . ?
O13 C40 C35 116.1(9) . . ?
C39 C40 O13 123.2(9) . . ?
C39 C40 C35 120.7(10) . . ?
O13 C41 H41A 109.5 . . ?
O13 C41 H41B 109.5 . . ?
O13 C41 H41C 109.5 . . ?
H41A C41 H41B 109.5 . . ?
H41A C41 H41C 109.5 . . ?
H41B C41 H41C 109.5 . . ?
O15 C42 N5 122.2(9) . . ?
O15 C42 C39 121.7(9) . . ?
N5 C42 C39 116.0(8) . . ?
C44 C43 N5 125.4(8) . . ?
C44 C43 C48 119.9(9) . . ?
C48 C43 N5 114.7(7) . . ?
C43 C44 H44 119.5 . . ?
C43 C44 C45 121.1(8) . . ?
C45 C44 H44 119.5 . . ?
C44 C45 H45 119.1 . . ?
C46 C45 C44 121.7(7) . . ?
C46 C45 H45 119.1 . . ?
C45 C46 C47 116.6(8) . . ?
C45 C46 C51 115.3(7) . . ?
C47 C46 C51 128.0(8) . . ?
O17 C47 C46 120.2(8) . . ?
O17 C47 C48 119.3(7) . . ?
C46 C47 C48 120.3(7) . . ?
O16 C48 C43 119.2(8) . . ?
O16 C48 C47 120.5(7) . . ?
C43 C48 C47 120.1(7) . . ?
O16 C49 H49A 109.5 . . ?
O16 C49 H49B 109.5 . . ?
O16 C49 H49C 109.5 . . ?
H49A C49 H49B 109.5 . . ?
H49A C49 H49C 109.5 . . ?
H49B C49 H49C 109.5 . . ?
O17 C50 H50A 109.5 . . ?
O17 C50 H50B 109.5 . . ?
O17 C50 H50C 109.5 . . ?
H50A C50 H50B 109.5 . . ?
H50A C50 H50C 109.5 . . ?
H50B C50 H50C 109.5 . . ?
O18 C51 N6 124.0(9) . . ?
O18 C51 C46 118.9(8) . . ?
N6 C51 C46 117.0(7) . . ?
C53 C52 N6 124.0(7) . . ?
C57 C52 N6 117.6(7) . . ?
C57 C52 C53 118.4(8) . . ?
C52 C53 H53 120.0 . . ?
C54 C53 C52 119.9(7) . . ?
C54 C53 H53 120.0 . . ?
O19 C54 C53 115.1(7) . . ?
O19 C54 C55 123.9(8) . . ?
C53 C54 C55 121.0(7) . . ?
C54 C55 H55 120.5 . . ?
C54 C55 C56 119.0(8) . . ?
C56 C55 H55 120.5 . . ?
C55 C56 C59 116.1(8) . . ?
C57 C56 C55 119.0(7) . . ?
C57 C56 C59 124.9(7) . . ?
C52 C57 O20 114.5(8) . . ?
C56 C57 O20 122.9(7) . . ?
C56 C57 C52 122.5(7) . . ?
O20 C58 H58A 109.5 . . ?
O20 C58 H58B 109.5 . . ?
O20 C58 H58C 109.5 . . ?
H58A C58 H58B 109.5 . . ?
H58A C58 H58C 109.5 . . ?
H58B C58 H58C 109.5 . . ?
O21 C59 C56 117.2(7) . . ?
N7 C59 O21 120.5(8) . . ?
N7 C59 C56 121.9(9) . . ?
N7 C60 C61 111.8(8) . . ?
C65 C60 N7 127.1(8) . . ?
C65 C60 C61 120.9(8) . . ?
O22 C61 C60 118.8(8) . . ?
O22 C61 C62 124.1(8) . . ?
C62 C61 C60 117.1(9) . . ?
O23 C62 C61 115.8(8) . . ?
C63 C62 O23 121.3(7) . . ?
C63 C62 C61 122.9(8) . . ?
C62 C63 C64 118.0(8) . . ?
C62 C63 C68 127.6(9) . . ?
C64 C63 C68 114.5(9) . . ?
C63 C64 H64 119.9 . . ?
C65 C64 C63 120.1(9) . . ?
C65 C64 H64 119.9 . . ?
C60 C65 C64 120.9(8) . . ?
C60 C65 H65 119.5 . . ?
C64 C65 H65 119.5 . . ?
O22 C66 H66A 109.5 . . ?
O22 C66 H66B 109.5 . . ?
O22 C66 H66C 109.5 . . ?
H66A C66 H66B 109.5 . . ?
H66A C66 H66C 109.5 . . ?
H66B C66 H66C 109.5 . . ?
O23 C67 H67A 109.5 . . ?
O23 C67 H67B 109.5 . . ?
O23 C67 H67C 109.5 . . ?
H67A C67 H67B 109.5 . . ?
H67A C67 H67C 109.5 . . ?
H67B C67 H67C 109.5 . . ?
O24 C68 C63 118.9(8) . . ?
N8 C68 O24 117.5(8) . . ?
N8 C68 C63 123.4(10) . . ?
N8 C69 C70 118.4(8) . . ?
N8 C69 C74 122.7(8) . . ?
C70 C69 C74 118.9(7) . . ?
C69 C70 O25 116.6(7) . . ?
C71 C70 O25 120.6(8) . . ?
C71 C70 C69 122.8(9) . . ?
C70 C71 C72 117.0(8) . . ?
C70 C71 C75 129.9(8) . . ?
C72 C71 C75 113.0(7) . . ?
C71 C72 H72 119.2 . . ?
C73 C72 C71 121.5(8) . . ?
C73 C72 H72 119.2 . . ?
C72 C73 O26 115.6(8) . . ?
C74 C73 O26 124.1(9) . . ?
C74 C73 C72 120.3(9) . . ?
C69 C74 H74 120.3 . . ?
C73 C74 C69 119.5(9) . . ?
C73 C74 H74 120.3 . . ?
O27 C75 N9 125.1(8) . . ?
O27 C75 C71 120.2(8) . . ?
N9 C75 C71 114.5(7) . . ?
C77 C76 N9 124.5(8) . . ?
C77 C76 C81 119.0(8) . . ?
C81 C76 N9 116.4(7) . . ?
C76 C77 H77 120.9 . . ?
C78 C77 C76 118.3(8) . . ?
C78 C77 H77 120.9 . . ?
C77 C78 H78 118.0 . . ?
C77 C78 C79 124.0(7) . . ?
C79 C78 H78 118.0 . . ?
C78 C79 C80 117.7(8) . . ?
C78 C79 C82 115.9(7) . . ?
C80 C79 C82 126.2(9) . . ?
C79 C80 O29 121.4(8) . . ?
C79 C80 C81 120.1(9) . . ?
C81 C80 O29 118.5(7) . . ?
O28 C81 C76 115.8(8) . . ?
O28 C81 C80 123.2(8) . . ?
C80 C81 C76 120.7(7) . . ?
O30 C82 N10 121.4(9) . . ?
O30 C82 C79 119.6(9) . . ?
N10 C82 C79 119.0(8) . . ?
O29 C83 H83A 109.5 . . ?
O29 C83 H83B 109.5 . . ?
O29 C83 H83C 109.5 . . ?
H83A C83 H83B 109.5 . . ?
H83A C83 H83C 109.5 . . ?
H83B C83 H83C 109.5 . . ?
O29 C84 H84A 109.5 . . ?
O29 C84 H84B 109.5 . . ?
O29 C84 H84C 109.5 . . ?
H84A C84 H84B 109.5 . . ?
H84A C84 H84C 109.5 . . ?
H84B C84 H84C 109.5 . . ?
O28 C85 H85A 109.5 . . ?
O28 C85 H85B 109.5 . . ?
O28 C85 H85C 109.5 . . ?
H85A C85 H85B 109.5 . . ?
H85A C85 H85C 109.5 . . ?
H85B C85 H85C 109.5 . . ?
O28 C86 H86A 109.5 . . ?
O28 C86 H86B 109.5 . . ?
O28 C86 H86C 109.5 . . ?
H86A C86 H86B 109.5 . . ?
H86A C86 H86C 109.5 . . ?
H86B C86 H86C 109.5 . . ?
O25 C87 H87A 109.5 . . ?
O25 C87 H87B 109.5 . . ?
O25 C87 H87C 109.5 . . ?
H87A C87 H87B 109.5 . . ?
H87A C87 H87C 109.5 . . ?
H87B C87 H87C 109.5 . . ?
O14 C88 H88A 110.7 . . ?
O14 C88 H88B 110.7 . . ?
O14 C88 C89 105.2(12) . . ?
H88A C88 H88B 108.8 . . ?
C89 C88 H88A 110.7 . . ?
C89 C88 H88B 110.7 . . ?
C88 C89 H89A 111.1 . . ?
C88 C89 H89B 111.1 . . ?
H89A C89 H89B 109.1 . . ?
C116 C89 C88 103.3(11) . . ?
C116 C89 H89A 111.1 . . ?
C116 C89 H89B 111.1 . . ?
O19 C90 H90A 110.7 . . ?
O19 C90 H90B 110.7 . . ?
O19 C90 H90C 110.1 . . ?
O19 C90 H90D 110.1 . . ?
O19 C90 C91 105.2(11) . . ?
O19 C90 C103 108.0(16) . . ?
H90A C90 H90B 108.8 . . ?
H90C C90 H90D 108.4 . . ?
C91 C90 H90A 110.7 . . ?
C91 C90 H90B 110.7 . . ?
C103 C90 H90C 110.1 . . ?
C103 C90 H90D 110.1 . . ?
C90 C91 H91A 109.7 . . ?
C90 C91 H91B 109.7 . . ?
H91A C91 H91B 108.2 . . ?
C98 C91 C90 110.0(13) . . ?
C98 C91 H91A 109.7 . . ?
C98 C91 H91B 109.7 . . ?
O26 C92 H92A 104.1 . . ?
O26 C92 H92B 104.1 . . ?
H92A C92 H92B 105.5 . . ?
C93 C92 O26 132(2) . . ?
C93 C92 H92A 104.1 . . ?
C93 C92 H92B 104.1 . . ?
C92 C93 H93A 110.3 . . ?
C92 C93 H93B 110.3 . . ?
H93A C93 H93B 108.6 . . ?
C120 C93 C92 107.0(17) . . ?
C120 C93 H93A 110.3 . . ?
C120 C93 H93B 110.3 . . ?
O1 C94 H94A 111.6 . . ?
O1 C94 H94B 111.6 . . ?
O1 C94 C95 100.8(15) . . ?
H94A C94 H94B 109.4 . . ?
C95 C94 H94A 111.6 . . ?
C95 C94 H94B 111.6 . . ?
C94 C95 H95A 112.4 . . ?
C94 C95 H95B 112.4 . . ?
H95A C95 H95B 110.0 . . ?
C100 C95 C94 96.6(18) . . ?
C100 C95 H95A 112.4 . . ?
C100 C95 H95B 112.4 . . ?
O8 C96 H96A 110.6 . . ?
O8 C96 H96B 110.6 . . ?
O8 C96 C97 105.9(14) . . ?
H96A C96 H96B 108.7 . . ?
C97 C96 H96A 110.6 . . ?
C97 C96 H96B 110.6 . . ?
C96 C97 H97A 109.6 . . ?
C96 C97 H97B 109.6 . . ?
C96 C97 C140 110.2(17) . . ?
H97A C97 H97B 108.1 . . ?
C140 C97 H97A 109.6 . . ?
C140 C97 H97B 109.6 . . ?
C91 C98 H98A 108.5 . . ?
C91 C98 H98B 108.5 . . ?
C91 C98 C104 115.1(15) . . ?
H98A C98 H98B 107.5 . . ?
C104 C98 H98A 108.5 . . ?
C104 C98 H98B 108.5 . . ?
C95 C100 H10A 109.5 . . ?
C95 C100 H10B 109.5 . . ?
C95 C100 C119 111(2) . . ?
H10A C100 H10B 108.1 . . ?
C119 C100 H10A 109.5 . . ?
C119 C100 H10B 109.5 . . ?
O26 C101 H10C 108.3 . . ?
O26 C101 H10D 108.3 . . ?
O26 C101 C109 116(2) . . ?
H10C C101 H10D 107.4 . . ?
C109 C101 H10C 108.3 . . ?
C109 C101 H10D 108.3 . . ?
C90 C103 H10E 107.2 . . ?
C90 C103 H10F 107.2 . . ?
H10E C103 H10F 106.8 . . ?
C107 C103 C90 120.7(19) . . ?
C107 C103 H10E 107.2 . . ?
C107 C103 H10F 107.2 . . ?
C98 C104 H10G 106.2 . . ?
C98 C104 H10H 106.2 . . ?
H10G C104 H10H 106.4 . . ?
C117 C104 C98 124.4(16) . . ?
C117 C104 H10G 106.2 . . ?
C117 C104 H10H 106.2 . . ?
C103 C107 H10I 108.4 . . ?
C103 C107 H10J 108.4 . . ?
C103 C107 C112 115(2) . . ?
H10I C107 H10J 107.5 . . ?
C112 C107 H10I 108.4 . . ?
C112 C107 H10J 108.4 . . ?
C101 C109 H10K 109.1 . . ?
C101 C109 H10L 109.1 . . ?
H10K C109 H10L 107.8 . . ?
C145 C109 C101 112.5(16) . . ?
C145 C109 H10K 109.1 . . ?
C145 C109 H10L 109.1 . . ?
H11A C110 H11B 109.5 . . ?
H11A C110 H11C 109.5 . . ?
H11B C110 H11C 109.5 . . ?
C113 C110 H11A 109.5 . . ?
C113 C110 H11B 109.5 . . ?
C113 C110 H11C 109.5 . . ?
H11D C111 H11E 108.2 . . ?
C113 C111 H11D 109.8 . . ?
C113 C111 H11E 109.8 . . ?
C113 C111 C116 109.5(13) . . ?
C116 C111 H11D 109.8 . . ?
C116 C111 H11E 109.8 . . ?
C107 C112 H11F 110.6 . . ?
C107 C112 H11G 110.6 . . ?
H11F C112 H11G 108.7 . . ?
C127 C112 C107 106(3) . . ?
C127 C112 H11F 110.6 . . ?
C127 C112 H11G 110.6 . . ?
C110 C113 H11H 108.9 . . ?
C110 C113 H11I 108.9 . . ?
C111 C113 C110 113.2(16) . . ?
C111 C113 H11H 108.9 . . ?
C111 C113 H11I 108.9 . . ?
H11H C113 H11I 107.7 . . ?
C89 C116 H11J 111.2 . . ?
C89 C116 H11K 111.2 . . ?
C111 C116 C89 102.8(12) . . ?
C111 C116 H11J 111.2 . . ?
C111 C116 H11K 111.2 . . ?
H11J C116 H11K 109.1 . . ?
C104 C117 H11L 107.8 . . ?
C104 C117 H11M 107.8 . . ?
C104 C117 C118 118.0(19) . . ?
H11L C117 H11M 107.1 . . ?
C118 C117 H11L 107.8 . . ?
C118 C117 H11M 107.8 . . ?
C117 C118 H11N 109.5 . . ?
C117 C118 H11O 109.5 . . ?
C117 C118 H11P 109.5 . . ?
H11N C118 H11O 109.5 . . ?
H11N C118 H11P 109.5 . . ?
H11O C118 H11P 109.5 . . ?
C100 C119 H11Q 109.4 . . ?
C100 C119 H11R 109.4 . . ?
C100 C119 C132 111(2) . . ?
H11Q C119 H11R 108.0 . . ?
C132 C119 H11Q 109.4 . . ?
C132 C119 H11R 109.4 . . ?
C93 C120 H12A 110.2 . . ?
C93 C120 H12B 110.2 . . ?
H12A C120 H12B 108.5 . . ?
C125 C120 C93 107.6(18) . . ?
C125 C120 H12A 110.2 . . ?
C125 C120 H12B 110.2 . . ?
H12C C121 H12D 108.6 . . ?
C125 C121 H12C 110.4 . . ?
C125 C121 H12D 110.4 . . ?
C125 C121 C128 106.7(17) . . ?
C128 C121 H12C 110.4 . . ?
C128 C121 H12D 110.4 . . ?
C120 C125 H12E 110.0 . . ?
C120 C125 H12F 110.0 . . ?
C121 C125 C120 108.4(18) . . ?
C121 C125 H12E 110.0 . . ?
C121 C125 H12F 110.0 . . ?
H12E C125 H12F 108.4 . . ?
H12G C126 H12H 108.6 . . ?
C129 C126 H12G 110.4 . . ?
C129 C126 H12H 110.4 . . ?
C129 C126 C145 106.8(16) . . ?
C145 C126 H12G 110.4 . . ?
C145 C126 H12H 110.4 . . ?
C112 C127 H12I 106.7 . . ?
C112 C127 H12J 106.7 . . ?
C112 C127 C139 122(3) . . ?
H12I C127 H12J 106.6 . . ?
C139 C127 H12I 106.7 . . ?
C139 C127 H12J 106.7 . . ?
C121 C128 H12K 109.5 . . ?
C121 C128 H12L 109.5 . . ?
C121 C128 H12M 109.5 . . ?
H12K C128 H12L 109.5 . . ?
H12K C128 H12M 109.5 . . ?
H12L C128 H12M 109.5 . . ?
C126 C129 H12N 109.0 . . ?
C126 C129 H12O 109.0 . . ?
H12N C129 H12O 107.8 . . ?
C144 C129 C126 113.0(18) . . ?
C144 C129 H12N 109.0 . . ?
C144 C129 H12O 109.0 . . ?
H13A C130 H13B 109.5 . . ?
H13A C130 H13C 109.5 . . ?
H13B C130 H13C 109.5 . . ?
C135 C130 H13A 109.5 . . ?
C135 C130 H13B 109.5 . . ?
C135 C130 H13C 109.5 . . ?
H13D C131 H13E 109.5 . . ?
H13D C131 H13F 109.5 . . ?
H13E C131 H13F 109.5 . . ?
C132 C131 H13D 109.5 . . ?
C132 C131 H13E 109.5 . . ?
C132 C131 H13F 109.5 . . ?
C119 C132 H13G 104.6 . . ?
C119 C132 H13H 104.6 . . ?
C131 C132 C119 131(3) . . ?
C131 C132 H13G 104.6 . . ?
C131 C132 H13H 104.6 . . ?
H13G C132 H13H 105.7 . . ?
H13I C133 H13J 107.7 . . ?
C134 C133 H13I 108.9 . . ?
C134 C133 H13J 108.9 . . ?
C135 C133 H13I 108.9 . . ?
C135 C133 H13J 108.9 . . ?
C135 C133 C134 113.5(19) . . ?
C133 C134 H13K 110.2 . . ?
C133 C134 H13L 110.2 . . ?
H13K C134 H13L 108.5 . . ?
C137 C134 C133 107.7(18) . . ?
C137 C134 H13K 110.2 . . ?
C137 C134 H13L 110.2 . . ?
C130 C135 C133 110.9(16) . . ?
C130 C135 H13M 109.5 . . ?
C130 C135 H13N 109.5 . . ?
C133 C135 H13M 109.5 . . ?
C133 C135 H13N 109.5 . . ?
H13M C135 H13N 108.1 . . ?
C134 C137 H13O 108.9 . . ?
C134 C137 H13P 108.9 . . ?
C134 C137 C138 113.4(17) . . ?
H13O C137 H13P 107.7 . . ?
C138 C137 H13O 108.9 . . ?
C138 C137 H13P 108.9 . . ?
O1 C138 C137 110.5(15) . . ?
O1 C138 H13Q 109.6 . . ?
O1 C138 H13R 109.6 . . ?
C137 C138 H13Q 109.6 . . ?
C137 C138 H13R 109.6 . . ?
H13Q C138 H13R 108.1 . . ?
C127 C139 H13S 109.5 . . ?
C127 C139 H13T 109.5 . . ?
C127 C139 H13U 109.5 . . ?
H13S C139 H13T 109.5 . . ?
H13S C139 H13U 109.5 . . ?
H13T C139 H13U 109.5 . . ?
C105 C140 C97 119(2) . . ?
C129 C144 H14A 109.5 . . ?
C129 C144 H14B 109.5 . . ?
C129 C144 H14C 109.5 . . ?
H14A C144 H14B 109.5 . . ?
H14A C144 H14C 109.5 . . ?
H14B C144 H14C 109.5 . . ?
C109 C145 C126 117.0(18) . . ?
C109 C145 H14D 108.1 . . ?
C109 C145 H14E 108.1 . . ?
C126 C145 H14D 108.1 . . ?
C126 C145 H14E 108.1 . . ?
H14D C145 H14E 107.3 . . ?
C140 C148 H14F 110.9 . . ?
C140 C148 H14G 110.9 . . ?
H14F C148 H14G 108.9 . . ?
C149 C148 C140 104(6) . . ?
C149 C148 H14F 110.9 . . ?
C149 C148 H14G 110.9 . . ?
O8 C149 C148 104(5) . . ?
O8 C149 H14H 110.9 . . ?
O8 C149 H14I 110.9 . . ?
C148 C149 H14H 110.9 . . ?
C148 C149 H14I 110.9 . . ?
H14H C149 H14I 108.9 . . ?
H10M C102 H10N 109.4 . . ?
C106 C102 H10M 111.6 . . ?
C106 C102 H10N 111.6 . . ?
C106 C102 C105 100.7(12) . . ?
C105 C102 H10M 111.6 . . ?
C105 C102 H10N 111.6 . . ?
C102 C106 H10O 109.5 . . ?
C102 C106 H10P 109.5 . . ?
C102 C106 H10Q 109.5 . . ?
H10O C106 H10P 109.5 . . ?
H10O C106 H10Q 109.5 . . ?
H10P C106 H10Q 109.5 . . ?
C140 C105 C102 108.0(13) . . ?
C140 C105 H10R 110.1 . . ?
C140 C105 H10S 110.1 . . ?
C102 C105 H10R 110.1 . . ?
C102 C105 H10S 110.1 . . ?
H10R C105 H10S 108.4 . . ?

loop_
_geom_bond_atom_site_label_1
_geom_bond_atom_site_label_2
_geom_bond_distance
_geom_bond_site_symmetry_2
_geom_bond_publ_flag
O1 C3 1.399(8) . ?
O1 C94 1.476(17) . ?
O1 C138 1.492(16) . ?
O2 C6 1.436(9) . ?
O2 C7 1.450(8) . ?
O3 C8 1.197(10) . ?
O4 C10 1.365(9) . ?
O4 C15 1.482(8) . ?
O5 C11 1.411(9) . ?
O5 C16 1.421(8) . ?
O6 C17 1.201(9) . ?
O7 C19 1.406(9) . ?
O7 C32 1.478(9) . ?
O8 C22 1.399(8) . ?
O8 C96 1.393(17) . ?
O8 C149 1.43(7) . ?
O9 C24 1.253(12) . ?
O10 C26 1.350(12) . ?
O10 C31 1.504(12) . ?
O11 C27 1.408(12) . ?
O11 C33 1.409(11) . ?
O12 C34 1.291(13) . ?
O13 C40 1.379(10) . ?
O13 C41 1.453(8) . ?
O14 C37 1.364(10) . ?
O14 C88 1.307(13) . ?
O15 C42 1.234(9) . ?
O16 C48 1.365(8) . ?
O16 C49 1.449(8) . ?
O17 C47 1.372(9) . ?
O17 C50 1.483(7) . ?
O18 C51 1.247(8) . ?
O19 C54 1.367(8) . ?
O19 C90 1.371(10) . ?
O20 C57 1.436(8) . ?
O20 C58 1.437(7) . ?
O21 C59 1.317(9) . ?
O22 C61 1.363(10) . ?
O22 C66 1.411(10) . ?
O23 C62 1.380(9) . ?
O23 C67 1.485(10) . ?
O24 C68 1.343(11) . ?
O25 C70 1.395(9) . ?
O25 C87 1.464(8) . ?
O26 C73 1.403(9) . ?
O26 C92 1.91(3) . ?
O26 C101 1.36(2) . ?
O27 C75 1.215(8) . ?
O28 C81 1.389(8) . ?
O28 C85 1.469(14) . ?
O28 C86 1.432(12) . ?
O29 C80 1.397(10) . ?
O29 C83 1.496(13) . ?
O29 C84 1.497(13) . ?
O30 C82 1.231(9) . ?
N1 H1 0.8800 . ?
N1 C8 1.375(11) . ?
N1 C9 1.400(10) . ?
N2 H2 0.8800 . ?
N2 C17 1.380(10) . ?
N2 C18 1.356(10) . ?
N3 H3 0.8800 . ?
N3 C24 1.260(11) . ?
N3 C25 1.384(12) . ?
N4 H4 0.8800 . ?
N4 C34 1.314(13) . ?
N4 C35 1.466(11) . ?
N5 H5 0.8800 . ?
N5 C42 1.310(10) . ?
N5 C43 1.466(10) . ?
N6 H6 0.8800 . ?
N6 C51 1.277(9) . ?
N6 C52 1.463(9) . ?
N7 H7 0.8800 . ?
N7 C59 1.267(9) . ?
N7 C60 1.420(9) . ?
N8 H8 0.8800 . ?
N8 C68 1.274(10) . ?
N8 C69 1.390(9) . ?
N9 H9 0.8800 . ?
N9 C75 1.285(9) . ?
N9 C76 1.412(10) . ?
N10 H10 0.8800 . ?
N10 C5 1.333(10) . ?
N10 C82 1.319(10) . ?
C1 C2 1.412(11) . ?
C1 C6 1.378(12) . ?
C1 C8 1.466(13) . ?
C2 H2A 0.9500 . ?
C2 C3 1.387(12) . ?
C3 C4 1.309(12) . ?
C4 H4A 0.9500 . ?
C4 C5 1.436(10) . ?
C5 C6 1.433(12) . ?
C7 H7A 0.9800 . ?
C7 H7B 0.9800 . ?
C7 H7C 0.9800 . ?
C9 C10 1.430(11) . ?
C9 C14 1.343(10) . ?
C10 C11 1.386(11) . ?
C11 C12 1.403(11) . ?
C12 C13 1.381(11) . ?
C12 C17 1.513(12) . ?
C13 H13 0.9500 . ?
C13 C14 1.401(12) . ?
C14 H14 0.9500 . ?
C15 H15A 0.9800 . ?
C15 H15B 0.9800 . ?
C15 H15C 0.9800 . ?
C16 H16A 0.9800 . ?
C16 H16B 0.9800 . ?
C16 H16C 0.9800 . ?
C18 C19 1.426(12) . ?
C18 C23 1.412(11) . ?
C19 C20 1.390(12) . ?
C20 C21 1.370(11) . ?
C20 C24 1.512(15) . ?
C21 H21 0.9500 . ?
C21 C22 1.349(12) . ?
C22 C23 1.409(12) . ?
C23 H23 0.9500 . ?
C25 C26 1.393(13) . ?
C25 C30 1.417(14) . ?
C26 C27 1.379(13) . ?
C27 C28 1.362(14) . ?
C28 C29 1.384(14) . ?
C28 C34 1.441(16) . ?
C29 H29 0.9500 . ?
C29 C30 1.383(14) . ?
C30 H30 0.9500 . ?
C31 H31A 0.9800 . ?
C31 H31B 0.9800 . ?
C31 H31C 0.9800 . ?
C32 H32A 0.9800 . ?
C32 H32B 0.9800 . ?
C32 H32C 0.9800 . ?
C33 H33A 0.9800 . ?
C33 H33B 0.9800 . ?
C33 H33C 0.9800 . ?
C35 C36 1.395(13) . ?
C35 C40 1.384(12) . ?
C36 H36 0.9500 . ?
C36 C37 1.426(13) . ?
C37 C38 1.369(12) . ?
C38 H38 0.9500 . ?
C38 C39 1.439(12) . ?
C39 C40 1.362(11) . ?
C39 C42 1.485(12) . ?
C41 H41A 0.9800 . ?
C41 H41B 0.9800 . ?
C41 H41C 0.9800 . ?
C43 C44 1.345(10) . ?
C43 C48 1.371(10) . ?
C44 H44 0.9500 . ?
C44 C45 1.395(10) . ?
C45 H45 0.9500 . ?
C45 C46 1.388(10) . ?
C46 C47 1.411(10) . ?
C46 C51 1.525(11) . ?
C47 C48 1.417(10) . ?
C49 H49A 0.9800 . ?
C49 H49B 0.9800 . ?
C49 H49C 0.9800 . ?
C50 H50A 0.9800 . ?
C50 H50B 0.9800 . ?
C50 H50C 0.9800 . ?
C52 C53 1.393(10) . ?
C52 C57 1.384(10) . ?
C53 H53 0.9500 . ?
C53 C54 1.367(10) . ?
C54 C55 1.391(10) . ?
C55 H55 0.9500 . ?
C55 C56 1.404(9) . ?
C56 C57 1.352(10) . ?
C56 C59 1.497(11) . ?
C58 H58A 0.9800 . ?
C58 H58B 0.9800 . ?
C58 H58C 0.9800 . ?
C60 C61 1.426(11) . ?
C60 C65 1.341(11) . ?
C61 C62 1.408(11) . ?
C62 C63 1.338(11) . ?
C63 C64 1.442(11) . ?
C63 C68 1.484(12) . ?
C64 H64 0.9500 . ?
C64 C65 1.376(10) . ?
C65 H65 0.9500 . ?
C66 H66A 0.9800 . ?
C66 H66B 0.9800 . ?
C66 H66C 0.9800 . ?
C67 H67A 0.9800 . ?
C67 H67B 0.9800 . ?
C67 H67C 0.9800 . ?
C69 C70 1.392(11) . ?
C69 C74 1.413(11) . ?
C70 C71 1.350(10) . ?
C71 C72 1.420(11) . ?
C71 C75 1.551(10) . ?
C72 H72 0.9500 . ?
C72 C73 1.379(11) . ?
C73 C74 1.359(10) . ?
C74 H74 0.9500 . ?
C76 C77 1.392(9) . ?
C76 C81 1.398(11) . ?
C77 H77 0.9500 . ?
C77 C78 1.370(10) . ?
C78 H78 0.9500 . ?
C78 C79 1.377(10) . ?
C79 C80 1.379(10) . ?
C79 C82 1.545(11) . ?
C80 C81 1.394(11) . ?
C83 H83A 0.9800 . ?
C83 H83B 0.9800 . ?
C83 H83C 0.9800 . ?
C84 H84A 0.9800 . ?
C84 H84B 0.9800 . ?
C84 H84C 0.9800 . ?
C85 H85A 0.9800 . ?
C85 H85B 0.9800 . ?
C85 H85C 0.9800 . ?
C86 H86A 0.9800 . ?
C86 H86B 0.9800 . ?
C86 H86C 0.9800 . ?
C87 H87A 0.9800 . ?
C87 H87B 0.9800 . ?
C87 H87C 0.9800 . ?
C88 H88A 0.9900 . ?
C88 H88B 0.9900 . ?
C88 C89 1.608(14) . ?
C89 H89A 0.9900 . ?
C89 H89B 0.9900 . ?
C89 C116 1.590(15) . ?
C90 H90A 0.9900 . ?
C90 H90B 0.9900 . ?
C90 H90C 0.9900 . ?
C90 H90D 0.9900 . ?
C90 C91 1.540(10) . ?
C90 C103 1.538(17) . ?
C91 H91A 0.9900 . ?
C91 H91B 0.9900 . ?
C91 C98 1.508(18) . ?
C92 H92A 0.9900 . ?
C92 H92B 0.9900 . ?
C92 C93 1.559(19) . ?
C93 H93A 0.9900 . ?
C93 H93B 0.9900 . ?
C93 C120 1.56(2) . ?
C94 H94A 0.9900 . ?
C94 H94B 0.9900 . ?
C94 C95 1.596(18) . ?
C95 H95A 0.9900 . ?
C95 H95B 0.9900 . ?
C95 C100 1.585(19) . ?
C96 H96A 0.9900 . ?
C96 H96B 0.9900 . ?
C96 C97 1.527(15) . ?
C97 H97A 0.9900 . ?
C97 H97B 0.9900 . ?
C97 C140 1.620(17) . ?
C98 H98A 0.9900 . ?
C98 H98B 0.9900 . ?
C98 C104 1.541(16) . ?
C100 H10A 0.9900 . ?
C100 H10B 0.9900 . ?
C100 C119 1.588(18) . ?
C101 H10C 0.9900 . ?
C101 H10D 0.9900 . ?
C101 C109 1.514(18) . ?
C103 H10E 0.9900 . ?
C103 H10F 0.9900 . ?
C103 C107 1.514(18) . ?
C104 H10G 0.9900 . ?
C104 H10H 0.9900 . ?
C104 C117 1.522(14) . ?
C107 H10I 0.9900 . ?
C107 H10J 0.9900 . ?
C107 C112 1.544(19) . ?
C109 H10K 0.9900 . ?
C109 H10L 0.9900 . ?
C109 C145 1.490(16) . ?
C110 H11A 0.9800 . ?
C110 H11B 0.9800 . ?
C110 H11C 0.9800 . ?
C110 C113 1.490(16) . ?
C111 H11D 0.9900 . ?
C111 H11E 0.9900 . ?
C111 C113 1.482(15) . ?
C111 C116 1.581(15) . ?
C112 H11F 0.9900 . ?
C112 H11G 0.9900 . ?
C112 C127 1.534(19) . ?
C113 H11H 0.9900 . ?
C113 H11I 0.9900 . ?
C116 H11J 0.9900 . ?
C116 H11K 0.9900 . ?
C117 H11L 0.9900 . ?
C117 H11M 0.9900 . ?
C117 C118 1.565(17) . ?
C118 H11N 0.9800 . ?
C118 H11O 0.9800 . ?
C118 H11P 0.9800 . ?
C119 H11Q 0.9900 . ?
C119 H11R 0.9900 . ?
C119 C132 1.601(18) . ?
C120 H12A 0.9900 . ?
C120 H12B 0.9900 . ?
C120 C125 1.538(19) . ?
C121 H12C 0.9900 . ?
C121 H12D 0.9900 . ?
C121 C125 1.530(19) . ?
C121 C128 1.561(19) . ?
C125 H12E 0.9900 . ?
C125 H12F 0.9900 . ?
C126 H12G 0.9900 . ?
C126 H12H 0.9900 . ?
C126 C129 1.515(18) . ?
C126 C145 1.522(18) . ?
C127 H12I 0.9900 . ?
C127 H12J 0.9900 . ?
C127 C139 1.545(19) . ?
C128 H12K 0.9800 . ?
C128 H12L 0.9800 . ?
C128 H12M 0.9800 . ?
C129 H12N 0.9900 . ?
C129 H12O 0.9900 . ?
C129 C144 1.500(18) . ?
C130 H13A 0.9800 . ?
C130 H13B 0.9800 . ?
C130 H13C 0.9800 . ?
C130 C135 1.490(18) . ?
C131 H13D 0.9800 . ?
C131 H13E 0.9800 . ?
C131 H13F 0.9800 . ?
C131 C132 1.589(18) . ?
C132 H13G 0.9900 . ?
C132 H13H 0.9900 . ?
C133 H13I 0.9900 . ?
C133 H13J 0.9900 . ?
C133 C134 1.605(17) . ?
C133 C135 1.571(17) . ?
C134 H13K 0.9900 . ?
C134 H13L 0.9900 . ?
C134 C137 1.557(17) . ?
C135 H13M 0.9900 . ?
C135 H13N 0.9900 . ?
C137 H13O 0.9900 . ?
C137 H13P 0.9900 . ?
C137 C138 1.560(16) . ?
C138 H13Q 0.9900 . ?
C138 H13R 0.9900 . ?
C139 H13S 0.9800 . ?
C139 H13T 0.9800 . ?
C139 H13U 0.9800 . ?
C140 C148 1.55(9) . ?
C140 C105 1.567(17) . ?
C144 H14A 0.9800 . ?
C144 H14B 0.9800 . ?
C144 H14C 0.9800 . ?
C145 H14D 0.9900 . ?
C145 H14E 0.9900 . ?
C148 H14F 0.9900 . ?
C148 H14G 0.9900 . ?
C148 C149 1.53(2) . ?
C149 H14H 0.9900 . ?
C149 H14I 0.9900 . ?
C102 H10M 0.9900 . ?
C102 H10N 0.9900 . ?
C102 C106 1.602(17) . ?
C102 C105 1.603(16) . ?
C106 H10O 0.9800 . ?
C106 H10P 0.9800 . ?
C106 H10Q 0.9800 . ?
C105 H10R 0.9900 . ?
C105 H10S 0.9900 . ?

loop_
_geom_torsion_atom_site_label_1
_geom_torsion_atom_site_label_2
_geom_torsion_atom_site_label_3
_geom_torsion_atom_site_label_4
_geom_torsion
_geom_torsion_site_symmetry_1
_geom_torsion_site_symmetry_2
_geom_torsion_site_symmetry_3
_geom_torsion_site_symmetry_4
_geom_torsion_publ_flag
O1 C3 C4 C5 177.4(7) . . . . ?
O1 C94 C95 C100 -176(3) . . . . ?
O4 C10 C11 O5 2.0(11) . . . . ?
O4 C10 C11 C12 -179.0(6) . . . . ?
O5 C11 C12 C13 -179.9(6) . . . . ?
O5 C11 C12 C17 -3.0(11) . . . . ?
O7 C19 C20 C21 -176.9(8) . . . . ?
O7 C19 C20 C24 3.4(15) . . . . ?
O8 C22 C23 C18 -177.4(7) . . . . ?
O8 C96 C97 C140 76(2) . . . . ?
O10 C26 C27 O11 2.9(17) . . . . ?
O10 C26 C27 C28 -177.2(12) . . . . ?
O11 C27 C28 C29 -178.8(11) . . . . ?
O11 C27 C28 C34 0(2) . . . . ?
O14 C37 C38 C39 178.1(8) . . . . ?
O14 C88 C89 C116 175.1(14) . . . . ?
O17 C47 C48 O16 4.3(10) . . . . ?
O17 C47 C48 C43 178.4(6) . . . . ?
O19 C54 C55 C56 178.2(6) . . . . ?
O19 C90 C91 C98 176.4(14) . . . . ?
O19 C90 C103 C107 -64(3) . . . . ?
O22 C61 C62 O23 3.6(12) . . . . ?
O22 C61 C62 C63 -177.9(9) . . . . ?
O23 C62 C63 C64 176.1(7) . . . . ?
O23 C62 C63 C68 -3.9(15) . . . . ?
O25 C70 C71 C72 -177.7(7) . . . . ?
O25 C70 C71 C75 6.4(13) . . . . ?
O26 C73 C74 C69 -179.5(10) . . . . ?
O26 C92 C93 C120 133(3) . . . . ?
O26 C101 C109 C145 166(2) . . . . ?
O29 C80 C81 O28 5.0(12) . . . . ?
O29 C80 C81 C76 179.4(8) . . . . ?
N1 C9 C10 O4 -0.7(10) . . . . ?
N1 C9 C10 C11 -175.5(7) . . . . ?
N1 C9 C14 C13 178.6(8) . . . . ?
N2 C18 C19 O7 -2.9(10) . . . . ?
N2 C18 C19 C20 177.9(8) . . . . ?
N2 C18 C23 C22 179.3(7) . . . . ?
N3 C25 C26 O10 -2.4(16) . . . . ?
N3 C25 C26 C27 -177.2(10) . . . . ?
N3 C25 C30 C29 175.4(10) . . . . ?
N4 C35 C36 C37 179.1(8) . . . . ?
N4 C35 C40 O13 1.5(12) . . . . ?
N4 C35 C40 C39 -177.1(7) . . . . ?
N5 C43 C44 C45 -177.2(7) . . . . ?
N5 C43 C48 O16 -3.2(9) . . . . ?
N5 C43 C48 C47 -177.5(6) . . . . ?
N6 C52 C53 C54 -179.7(6) . . . . ?
N6 C52 C57 O20 0.0(9) . . . . ?
N6 C52 C57 C56 -175.6(6) . . . . ?
N7 C60 C61 O22 3.1(11) . . . . ?
N7 C60 C61 C62 -176.4(7) . . . . ?
N7 C60 C65 C64 175.5(8) . . . . ?
N8 C69 C70 O25 -0.3(11) . . . . ?
N8 C69 C70 C71 -179.0(7) . . . . ?
N8 C69 C74 C73 177.6(9) . . . . ?
N9 C76 C77 C78 -179.0(7) . . . . ?
N9 C76 C81 O28 -3.2(10) . . . . ?
N9 C76 C81 C80 -178.0(7) . . . . ?
N10 C5 C6 O2 -0.3(11) . . . . ?
N10 C5 C6 C1 179.8(7) . . . . ?
C1 C2 C3 O1 179.9(7) . . . . ?
C1 C2 C3 C4 0.1(15) . . . . ?
C2 C1 C6 O2 -179.7(7) . . . . ?
C2 C1 C6 C5 0.2(13) . . . . ?
C2 C1 C8 O3 -18.6(14) . . . . ?
C2 C1 C8 N1 159.2(7) . . . . ?
C2 C3 C4 C5 -2.8(14) . . . . ?
C3 O1 C94 C95 -174.3(15) . . . . ?
C3 O1 C138 C137 178.0(17) . . . . ?
C3 C4 C5 N10 -178.7(8) . . . . ?
C3 C4 C5 C6 3.9(12) . . . . ?
C4 C5 C6 O2 177.3(6) . . . . ?
C4 C5 C6 C1 -2.6(12) . . . . ?
C5 N10 C82 O30 1.9(15) . . . . ?
C5 N10 C82 C79 -178.9(7) . . . . ?
C6 C1 C2 C3 1.2(13) . . . . ?
C6 C1 C8 O3 163.8(9) . . . . ?
C6 C1 C8 N1 -18.4(14) . . . . ?
C7 O2 C6 C1 -87.0(10) . . . . ?
C7 O2 C6 C5 93.1(9) . . . . ?
C8 N1 C9 C10 -176.3(7) . . . . ?
C8 N1 C9 C14 3.4(13) . . . . ?
C8 C1 C2 C3 -176.6(9) . . . . ?
C8 C1 C6 O2 -2.2(14) . . . . ?
C8 C1 C6 C5 177.7(9) . . . . ?
C9 N1 C8 O3 7.7(14) . . . . ?
C9 N1 C8 C1 -170.1(8) . . . . ?
C9 C10 C11 O5 176.5(6) . . . . ?
C9 C10 C11 C12 -4.4(11) . . . . ?
C10 C9 C14 C13 -1.7(11) . . . . ?
C10 C11 C12 C13 1.0(11) . . . . ?
C10 C11 C12 C17 177.9(7) . . . . ?
C11 C12 C13 C14 2.3(12) . . . . ?
C11 C12 C17 O6 -170.1(7) . . . . ?
C11 C12 C17 N2 8.8(11) . . . . ?
C12 C13 C14 C9 -1.9(13) . . . . ?
C13 C12 C17 O6 6.8(11) . . . . ?
C13 C12 C17 N2 -174.3(6) . . . . ?
C14 C9 C10 O4 179.6(7) . . . . ?
C14 C9 C10 C11 4.8(11) . . . . ?
C15 O4 C10 C9 116.2(8) . . . . ?
C15 O4 C10 C11 -69.2(10) . . . . ?
C16 O5 C11 C10 -61.7(10) . . . . ?
C16 O5 C11 C12 119.2(8) . . . . ?
C17 N2 C18 C19 176.3(6) . . . . ?
C17 N2 C18 C23 -7.0(12) . . . . ?
C17 C12 C13 C14 -175.1(7) . . . . ?
C18 N2 C17 O6 -2.3(12) . . . . ?
C18 N2 C17 C12 178.8(7) . . . . ?
C18 C19 C20 C21 2.2(14) . . . . ?
C18 C19 C20 C24 -177.5(8) . . . . ?
C19 C18 C23 C22 -4.1(11) . . . . ?
C19 C20 C21 C22 -2.2(14) . . . . ?
C19 C20 C24 O9 -169.0(11) . . . . ?
C19 C20 C24 N3 8.9(17) . . . . ?
C20 C21 C22 O8 -179.4(8) . . . . ?
C20 C21 C22 C23 -1.2(14) . . . . ?
C21 C20 C24 O9 11.2(16) . . . . ?
C21 C20 C24 N3 -170.9(10) . . . . ?
C21 C22 C23 C18 4.4(13) . . . . ?
C22 O8 C96 C97 -176.6(12) . . . . ?
C22 O8 C149 C148 180(4) . . . . ?
C23 C18 C19 O7 -179.7(6) . . . . ?
C23 C18 C19 C20 1.1(12) . . . . ?
C24 N3 C25 C26 175.3(11) . . . . ?
C24 N3 C25 C30 -8(2) . . . . ?
C24 C20 C21 C22 177.6(9) . . . . ?
C25 N3 C24 O9 -7(2) . . . . ?
C25 N3 C24 C20 175.3(10) . . . . ?
C25 C26 C27 O11 177.3(10) . . . . ?
C25 C26 C27 C28 -2.8(18) . . . . ?
C26 C25 C30 C29 -7.8(18) . . . . ?
C26 C27 C28 C29 1.3(18) . . . . ?
C26 C27 C28 C34 -179.7(12) . . . . ?
C27 C28 C29 C30 -4(2) . . . . ?
C27 C28 C34 O12 -179.7(13) . . . . ?
C27 C28 C34 N4 -1(2) . . . . ?
C28 C29 C30 C25 7(2) . . . . ?
C29 C28 C34 O12 -1(2) . . . . ?
C29 C28 C34 N4 178.3(12) . . . . ?
C30 C25 C26 O10 -179.2(11) . . . . ?
C30 C25 C26 C27 6.0(17) . . . . ?
C31 O10 C26 C25 -101.7(12) . . . . ?
C31 O10 C26 C27 73.2(14) . . . . ?
C32 O7 C19 C18 -90.1(10) . . . . ?
C32 O7 C19 C20 89.0(11) . . . . ?
C33 O11 C27 C26 48.0(16) . . . . ?
C33 O11 C27 C28 -131.9(14) . . . . ?
C34 N4 C35 C36 17.0(16) . . . . ?
C34 N4 C35 C40 -162.8(12) . . . . ?
C34 C28 C29 C30 177.3(12) . . . . ?
C35 N4 C34 O12 1(2) . . . . ?
C35 N4 C34 C28 -178.3(10) . . . . ?
C35 C36 C37 O14 -178.0(8) . . . . ?
C35 C36 C37 C38 -1.3(14) . . . . ?
C36 C35 C40 O13 -178.3(8) . . . . ?
C36 C35 C40 C39 3.2(14) . . . . ?
C36 C37 C38 C39 1.8(14) . . . . ?
C37 O14 C88 C89 168.5(11) . . . . ?
C37 C38 C39 C40 0.2(12) . . . . ?
C37 C38 C39 C42 -177.1(8) . . . . ?
C38 C39 C40 O13 179.0(7) . . . . ?
C38 C39 C40 C35 -2.6(12) . . . . ?
C38 C39 C42 O15 -13.8(11) . . . . ?
C38 C39 C42 N5 169.4(7) . . . . ?
C40 C35 C36 C37 -1.1(14) . . . . ?
C40 C39 C42 O15 169.2(8) . . . . ?
C40 C39 C42 N5 -7.6(13) . . . . ?
C41 O13 C40 C35 88.7(9) . . . . ?
C41 O13 C40 C39 -92.8(9) . . . . ?
C42 N5 C43 C44 6.0(12) . . . . ?
C42 N5 C43 C48 -171.3(7) . . . . ?
C42 C39 C40 O13 -4.1(13) . . . . ?
C42 C39 C40 C35 174.3(8) . . . . ?
C43 N5 C42 O15 2.5(13) . . . . ?
C43 N5 C42 C39 179.3(7) . . . . ?
C43 C44 C45 C46 -3.5(11) . . . . ?
C44 C43 C48 O16 179.3(6) . . . . ?
C44 C43 C48 C47 5.1(10) . . . . ?
C44 C45 C46 C47 1.7(10) . . . . ?
C44 C45 C46 C51 -179.9(7) . . . . ?
C45 C46 C47 O17 178.0(6) . . . . ?
C45 C46 C47 C48 3.3(10) . . . . ?
C45 C46 C51 O18 -10.0(11) . . . . ?
C45 C46 C51 N6 172.0(7) . . . . ?
C46 C47 C48 O16 179.0(6) . . . . ?
C46 C47 C48 C43 -6.8(10) . . . . ?
C47 C46 C51 O18 168.1(7) . . . . ?
C47 C46 C51 N6 -9.8(12) . . . . ?
C48 C43 C44 C45 0.0(11) . . . . ?
C49 O16 C48 C43 111.8(8) . . . . ?
C49 O16 C48 C47 -74.0(9) . . . . ?
C50 O17 C47 C46 116.8(8) . . . . ?
C50 O17 C47 C48 -68.4(9) . . . . ?
C51 N6 C52 C53 5.2(12) . . . . ?
C51 N6 C52 C57 -176.3(7) . . . . ?
C51 C46 C47 O17 -0.1(11) . . . . ?
C51 C46 C47 C48 -174.8(7) . . . . ?
C52 N6 C51 O18 -0.1(13) . . . . ?
C52 N6 C51 C46 177.8(6) . . . . ?
C52 C53 C54 O19 178.9(6) . . . . ?
C52 C53 C54 C55 -3.7(11) . . . . ?
C53 C52 C57 O20 178.6(6) . . . . ?
C53 C52 C57 C56 3.0(11) . . . . ?
C53 C54 C55 C56 1.0(10) . . . . ?
C54 O19 C90 C91 165.7(10) . . . . ?
C54 O19 C90 C103 -168.4(13) . . . . ?
C54 C55 C56 C57 3.6(10) . . . . ?
C54 C55 C56 C59 -174.5(6) . . . . ?
C55 C56 C57 O20 179.1(5) . . . . ?
C55 C56 C57 C52 -5.7(11) . . . . ?
C55 C56 C59 O21 -7.4(9) . . . . ?
C55 C56 C59 N7 165.3(7) . . . . ?
C57 C52 C53 C54 1.8(10) . . . . ?
C57 C56 C59 O21 174.7(7) . . . . ?
C57 C56 C59 N7 -12.7(12) . . . . ?
C58 O20 C57 C52 92.7(7) . . . . ?
C58 O20 C57 C56 -91.7(8) . . . . ?
C59 N7 C60 C61 -165.7(7) . . . . ?
C59 N7 C60 C65 18.7(13) . . . . ?
C59 C56 C57 O20 -3.0(11) . . . . ?
C59 C56 C57 C52 172.2(6) . . . . ?
C60 N7 C59 O21 2.5(12) . . . . ?
C60 N7 C59 C56 -169.9(7) . . . . ?
C60 C61 C62 O23 -176.9(7) . . . . ?
C60 C61 C62 C63 1.6(13) . . . . ?
C61 C60 C65 C64 0.3(13) . . . . ?
C61 C62 C63 C64 -2.3(13) . . . . ?
C61 C62 C63 C68 177.7(9) . . . . ?
C62 C63 C64 C65 2.0(13) . . . . ?
C62 C63 C68 O24 -175.5(10) . . . . ?
C62 C63 C68 N8 1.4(17) . . . . ?
C63 C64 C65 C60 -1.0(13) . . . . ?
C64 C63 C68 O24 4.5(14) . . . . ?
C64 C63 C68 N8 -178.6(9) . . . . ?
C65 C60 C61 O22 179.0(8) . . . . ?
C65 C60 C61 C62 -0.6(12) . . . . ?
C66 O22 C61 C60 -108.9(11) . . . . ?
C66 O22 C61 C62 70.6(12) . . . . ?
C67 O23 C62 C61 60.8(11) . . . . ?
C67 O23 C62 C63 -117.7(11) . . . . ?
C68 N8 C69 C70 -171.8(9) . . . . ?
C68 N8 C69 C74 10.0(15) . . . . ?
C68 C63 C64 C65 -178.0(8) . . . . ?
C69 N8 C68 O24 -1.6(17) . . . . ?
C69 N8 C68 C63 -178.6(9) . . . . ?
C69 C70 C71 C72 0.9(13) . . . . ?
C69 C70 C71 C75 -175.0(8) . . . . ?
C70 C69 C74 C73 -0.6(14) . . . . ?
C70 C71 C72 C73 0.2(13) . . . . ?
C70 C71 C75 O27 163.2(8) . . . . ?
C70 C71 C75 N9 -22.3(13) . . . . ?
C71 C72 C73 O26 179.6(9) . . . . ?
C71 C72 C73 C74 -1.5(15) . . . . ?
C72 C71 C75 O27 -12.8(11) . . . . ?
C72 C71 C75 N9 161.7(8) . . . . ?
C72 C73 C74 C69 1.6(15) . . . . ?
C73 O26 C101 C109 -149(2) . . . . ?
C74 C69 C70 O25 177.9(8) . . . . ?
C74 C69 C70 C71 -0.7(13) . . . . ?
C75 N9 C76 C77 1.0(13) . . . . ?
C75 N9 C76 C81 -176.3(8) . . . . ?
C75 C71 C72 C73 176.7(8) . . . . ?
C76 N9 C75 O27 -5.0(14) . . . . ?
C76 N9 C75 C71 -179.2(7) . . . . ?
C76 C77 C78 C79 -2.4(12) . . . . ?
C77 C76 C81 O28 179.4(7) . . . . ?
C77 C76 C81 C80 4.5(12) . . . . ?
C77 C78 C79 C80 3.8(12) . . . . ?
C77 C78 C79 C82 179.5(7) . . . . ?
C78 C79 C80 O29 176.4(8) . . . . ?
C78 C79 C80 C81 -1.0(12) . . . . ?
C78 C79 C82 O30 0.8(12) . . . . ?
C78 C79 C82 N10 -178.4(8) . . . . ?
C79 C80 C81 O28 -177.6(7) . . . . ?
C79 C80 C81 C76 -3.1(12) . . . . ?
C80 C79 C82 O30 176.1(8) . . . . ?
C80 C79 C82 N10 -3.2(13) . . . . ?
C81 C76 C77 C78 -1.8(11) . . . . ?
C82 N10 C5 C4 14.2(14) . . . . ?
C82 N10 C5 C6 -168.5(9) . . . . ?
C82 C79 C80 O29 1.2(13) . . . . ?
C82 C79 C80 C81 -176.2(7) . . . . ?
C83 O29 C80 C79 107.2(11) . . . . ?
C83 O29 C80 C81 -75.4(12) . . . . ?
C84 O29 C80 C79 -114.8(13) . . . . ?
C84 O29 C80 C81 62.6(15) . . . . ?
C85 O28 C81 C76 -111.5(17) . . . . ?
C85 O28 C81 C80 63.3(18) . . . . ?
C86 O28 C81 C76 108.8(11) . . . . ?
C86 O28 C81 C80 -76.5(12) . . . . ?
C87 O25 C70 C69 89.7(9) . . . . ?
C87 O25 C70 C71 -91.6(9) . . . . ?
C88 O14 C37 C36 -175.0(11) . . . . ?
C88 O14 C37 C38 8.4(17) . . . . ?
C88 C89 C116 C111 -174.4(15) . . . . ?
C90 O19 C54 C53 -174.1(8) . . . . ?
C90 O19 C54 C55 8.6(11) . . . . ?
C90 C91 C98 C104 -170.4(16) . . . . ?
C90 C103 C107 C112 165(3) . . . . ?
C91 C98 C104 C117 -12(3) . . . . ?
C92 O26 C73 C72 137.3(15) . . . . ?
C92 O26 C73 C74 -41.6(18) . . . . ?
C92 C93 C120 C125 106(3) . . . . ?
C93 C120 C125 C121 -102(4) . . . . ?
C94 O1 C3 C2 -2(3) . . . . ?
C94 O1 C3 C4 177(2) . . . . ?
C94 C95 C100 C119 -177(3) . . . . ?
C95 C100 C119 C132 175(2) . . . . ?
C96 O8 C22 C21 177.1(13) . . . . ?
C96 O8 C22 C23 -1.3(16) . . . . ?
C96 C97 C140 C105 39(3) . . . . ?
C97 C140 C105 C102 -106(2) . . . . ?
C98 C104 C117 C118 168(2) . . . . ?
C100 C119 C132 C131 108(4) . . . . ?
C101 O26 C73 C72 176.1(19) . . . . ?
C101 O26 C73 C74 -3(2) . . . . ?
C101 C109 C145 C126 -70(3) . . . . ?
C103 C107 C112 C127 56(4) . . . . ?
C107 C112 C127 C139 124(4) . . . . ?
C113 C111 C116 C89 -175.9(17) . . . . ?
C116 C111 C113 C110 -177.3(19) . . . . ?
C128 C121 C125 C120 -177(3) . . . . ?
C129 C126 C145 C109 -164(2) . . . . ?
C133 C134 C137 C138 178(2) . . . . ?
C134 C133 C135 C130 -129(2) . . . . ?
C134 C137 C138 O1 -179(2) . . . . ?
C135 C133 C134 C137 176.0(19) . . . . ?
C138 O1 C3 C2 5.2(18) . . . . ?
C138 O1 C3 C4 -175.0(16) . . . . ?
C140 C148 C149 O8 -89(7) . . . . ?
C145 C126 C129 C144 160(3) . . . . ?
C149 O8 C22 C21 31(5) . . . . ?
C149 O8 C22 C23 -147(5) . . . . ?
C106 C102 C105 C140 -44(2) . . . . ?

loop_
_exptl_oxdiff_crystal_face_indexfrac_h
_exptl_oxdiff_crystal_face_indexfrac_k
_exptl_oxdiff_crystal_face_indexfrac_l
_exptl_oxdiff_crystal_face_x
_exptl_oxdiff_crystal_face_y
_exptl_oxdiff_crystal_face_z
17.4052 -4.8991 0.2606 -0.7393 -0.5079 0.4422
0.9997 1.9976 -0.0002 -0.0567 -0.0483 -0.1018
-17.7143 3.7373 -0.1687 0.7623 0.5240 -0.3800
-0.9997 -1.9976 0.0002 0.0567 0.0483 0.1018
0.9978 -0.0006 2.0013 0.0030 -0.1087 0.0165
3.4765 -17.1685 2.1626 0.0007 -0.0435 0.9991
-2.0015 0.0005 1.0003 0.1129 0.0233 -0.0159
-13.2084 -10.4329 8.7820 0.8600 0.1590 0.4850
0.0012 0.0001 -1.0006 -0.0238 0.0388 -0.0034
-2.0509 7.1408 -19.6978 -0.4193 0.7668 -0.4859
-2.9030 17.3302 1.9149 0.0695 -0.1340 -0.9885
16.3813 -1.4165 -10.7800 -0.9767 -0.0775 0.2000
1.0011 0.9988 -1.0006 -0.0744 -0.0008 -0.0495
14.1781 9.6310 5.4423 -0.5609 -0.7345 -0.3820
16.8757 -1.1862 6.5594 -0.5888 -0.7681 0.2515
1.9996 -1.9987 1.0012 -0.0532 -0.0837 0.1343
-1.0026 0.0000 2.0010 0.0921 -0.0466 -0.0028
-16.2553 -1.0066 11.1613 0.9949 0.0797 -0.0623
17.7699 2.4307 1.9898 -0.7590 -0.6497 0.0426

loop_
_smtbx_masks_void_nr
_smtbx_masks_void_average_x
_smtbx_masks_void_average_y
_smtbx_masks_void_average_z
_smtbx_masks_void_volume
_smtbx_masks_void_count_electrons
_smtbx_masks_void_content
1 -0.250 0.250 0.250 1215.1 259.3 '14.6 CH3OH'
2 -0.250 0.250 0.750 1215.1 259.3 '14.6 CH3OH'
3 0.250 0.750 0.250 1215.1 259.3 '14.6 CH3OH'
4 0.250 0.750 0.750 1215.1 259.3 '14.6 CH3OH'
